data_4511634
loop_
_publ_author_name
'Fowler, Drew A.'
'Pfeiffer, Constance R.'
'Teat, Simon J.'
'Baker, Gary A.'
'Atwood, Jerry L.'

_publ_section_title
;
 Solvent-Modulated Formation of &#x201C;Pac-man&#x201D; and Capsular
 Host--Guest Bilayers from a Dicationic Ionic Liquid
 andC-Butylpyrogallol[4]arene
;
_journal_issue 8
_journal_name_full 'Crystal Growth &amp; Design'
_journal_page_first 4199
_journal_paper_doi 10.1021/cg500793z
_journal_volume 14
_journal_year 2014
_chemical_formula_sum 'C151.95 H223.4 Br3 N6 O46.75'
_chemical_formula_weight 3121.88
_chemical_name_systematic
;
 ?
;
_space_group_crystal_system triclinic
_space_group_IT_number 2
_space_group_name_Hall '-P 1'
_space_group_name_H-M_alt 'P -1'
_symmetry_space_group_name_Hall '-P 1'
_symmetry_space_group_name_H-M 'P -1'
_atom_sites_solution_hydrogens mixed
_atom_sites_solution_secondary difmap
_audit_creation_method SHELXL-2014
_cell_angle_alpha 73.340(2)
_cell_angle_beta 68.043(2)
_cell_angle_gamma 79.237(2)
_cell_formula_units_Z 2
_cell_length_a 18.4096(6)
_cell_length_b 20.1880(6)
_cell_length_c 23.4074(7)
_cell_measurement_reflns_used 9889
_cell_measurement_temperature 100(2)
_cell_measurement_theta_max 24.38
_cell_measurement_theta_min 2.32
_cell_volume 7698.7(4)
_computing_cell_refinement 'Bruker SAINT v8.27b'
_computing_data_collection 'Bruker APEX 2'
_computing_data_reduction 'Bruker SAINT v8.27b'
_computing_molecular_graphics 'Bruker SHELXTL'
_computing_publication_material 'Bruker SHELXTL & local programs'
_computing_structure_refinement 'SHELXL-2013 (Sheldrick, 2013)'
_computing_structure_solution 'Bruker SHELXT 2012 (beta)'
_diffrn_ambient_temperature 100(2)
_diffrn_measured_fraction_theta_full 0.997
_diffrn_measured_fraction_theta_max 0.997
_diffrn_measurement_device_type 'Bruker APEX II CCD diffractometer'
_diffrn_measurement_method '\w/\q scans'
_diffrn_radiation_type synchrotron
_diffrn_radiation_wavelength 0.7749
_diffrn_reflns_av_R_equivalents 0.0427
_diffrn_reflns_av_unetI/netI 0.0455
_diffrn_reflns_Laue_measured_fraction_full 0.997
_diffrn_reflns_Laue_measured_fraction_max 0.997
_diffrn_reflns_limit_h_max 20
_diffrn_reflns_limit_h_min -20
_diffrn_reflns_limit_k_max 22
_diffrn_reflns_limit_k_min -22
_diffrn_reflns_limit_l_max 25
_diffrn_reflns_limit_l_min -25
_diffrn_reflns_number 65467
_diffrn_reflns_point_group_measured_fraction_full 0.997
_diffrn_reflns_point_group_measured_fraction_max 0.997
_diffrn_reflns_theta_full 25.045
_diffrn_reflns_theta_max 25.045
_diffrn_reflns_theta_min 1.306
_diffrn_source 'Advanced Light Source station 11.3.1'
_exptl_absorpt_coefficient_mu 1.071
_exptl_absorpt_correction_T_max 0.979
_exptl_absorpt_correction_T_min 0.903
_exptl_absorpt_correction_type multi-scan
_exptl_absorpt_process_details 'SADABS 2012/1 Bruker AXS Madison WI USA'
_exptl_crystal_colour colourless
_exptl_crystal_density_diffrn 1.347
_exptl_crystal_description Plate
_exptl_crystal_F_000 3312
_exptl_crystal_size_max 0.080
_exptl_crystal_size_mid 0.060
_exptl_crystal_size_min 0.020
_refine_diff_density_max 1.114
_refine_diff_density_min -2.628
_refine_diff_density_rms 0.112
_refine_ls_extinction_method none
_refine_ls_goodness_of_fit_ref 1.528
_refine_ls_hydrogen_treatment constr
_refine_ls_matrix_type full
_refine_ls_number_parameters 2136
_refine_ls_number_reflns 20950
_refine_ls_number_restraints 417
_refine_ls_restrained_S_all 1.523
_refine_ls_R_factor_all 0.1455
_refine_ls_R_factor_gt 0.1174
_refine_ls_shift/su_max 0.000
_refine_ls_shift/su_mean 0.000
_refine_ls_structure_factor_coef Fsqd
_refine_ls_weighting_details 'w=1/[\s^2^(Fo^2^)+(0.2000P)^2^] where P=(Fo^2^+2Fc^2^)/3'
_refine_ls_weighting_scheme calc
_refine_ls_wR_factor_gt 0.3481
_refine_ls_wR_factor_ref 0.3745
_reflns_Friedel_coverage 0.000
_reflns_number_gt 15024
_reflns_number_total 20950
_reflns_threshold_expression 'I > 2\s(I)'
_cod_data_source_file cg500793z_si_001.cif
_cod_data_source_block 20dfmj12
_cod_depositor_comments 'Adding full bibliography for 4511632--4511634.cif.'
_cod_original_formula_sum 'C151.95 H223.40 Br3 N6 O46.75'
_cod_database_code 4511634
_shelx_space_group_comment
;
The symmetry employed for this shelxl refinement is uniquely defined
by the following loop, which should always be used as a source of
symmetry information in preference to the above space-group names.
They are only intended as comments.
;
_shelx_estimated_absorpt_t_min 0.919
_shelx_estimated_absorpt_t_max 0.979
_shelxl_version_number 2014-3

loop_
_space_group_symop_operation_xyz
'x, y, z'
'-x, -y, -z'

loop_
_atom_site_label
_atom_site_type_symbol
_atom_site_fract_x
_atom_site_fract_y
_atom_site_fract_z
_atom_site_U_iso_or_equiv
_atom_site_adp_type
_atom_site_occupancy
_atom_site_site_symmetry_order
_atom_site_calc_flag
_atom_site_refinement_flags_posn
_atom_site_refinement_flags_adp
_atom_site_refinement_flags_occupancy
_atom_site_disorder_assembly
_atom_site_disorder_group
Br1 Br 0.53105(10) 0.50226(9) 0.09778(7) 0.1093(5) Uani 0.8 1 d . . P . .
O1 O 1.1985(3) 0.6652(3) 0.4696(2) 0.0616(13) Uani 1 1 d . . . . .
H1 H 1.1889 0.6926 0.4381 0.074 Uiso 1 1 d . U . . .
C1 C 1.0295(3) 0.7374(4) 0.5847(3) 0.0454(15) Uani 1 1 d . . . . .
H37 H 0.9979 0.7800 0.5881 0.054 Uiso 1 1 calc R U . . .
N1I N 0.9583(6) 0.5847(5) 0.4510(6) 0.119(3) Uani 1 1 d . U . . .
C1I C 0.9134(6) 0.5335(6) 0.4891(6) 0.090(3) Uani 1 1 d . U . . .
H1I H 0.8990 0.4998 0.4750 0.108 Uiso 1 1 calc R U . . .
O1M O 0.8708(6) 0.1895(8) -0.1105(4) 0.164(4) Uani 1 1 d . U . A 1
H1M H 0.9090 0.2004 -0.1441 0.197 Uiso 1 1 calc R U . A 1
C1M C 0.8081(8) 0.1829(8) -0.1250(5) 0.121(4) Uani 1 1 d . U . . .
H1M1 H 0.7718 0.1531 -0.0888 0.182 Uiso 1 1 d . U . . .
H1M2 H 0.8253 0.1640 -0.1620 0.182 Uiso 1 1 d . U . . .
H1M3 H 0.7804 0.2297 -0.1338 0.182 Uiso 1 1 d . U . . .
C1P C 0.6559(3) 0.2924(3) 0.3229(3) 0.0365(13) Uani 1 1 d . . . . .
H1P H 0.6779 0.2464 0.3203 0.044 Uiso 1 1 calc R U . . .
O1W O 0.8422(6) 0.5380(5) 0.8943(4) 0.134(3) Uani 1 1 d . . . . .
Br2 Br 0.92715(12) 0.54225(10) -0.00247(9) 0.1388(7) Uani 0.8 1 d . . P . .
O2 O 1.1641(3) 0.5513(3) 0.5666(2) 0.0610(13) Uani 1 1 d . . . . .
H2 H 1.1926 0.5563 0.5278 0.073 Uiso 1 1 d . U . . .
C2 C 1.0922(3) 0.7335(4) 0.5283(3) 0.0458(16) Uani 1 1 d . . . . .
N2I N 0.8917(7) 0.5364(6) 0.5496(6) 0.123(3) Uani 1 1 d D U . . .
C2I C 0.9678(9) 0.6255(8) 0.4812(10) 0.135(4) Uani 1 1 d . U . . .
H2I H 0.9947 0.6664 0.4635 0.162 Uiso 1 1 calc R U . . .
C2P C 0.5845(3) 0.3160(3) 0.3125(3) 0.0375(14) Uani 1 1 d . . . . .
O2W O 0.7047(4) 0.4624(4) 0.5632(6) 0.087(3) Uani 0.7 1 d . . P B 3
Br3 Br 0.95349(14) 0.57588(12) 0.19891(12) 0.0997(7) Uani 0.5 1 d . . P C 2
O3 O 1.0425(3) 0.5568(3) 0.6765(2) 0.0594(12) Uani 1 1 d . . . . .
H3 H 1.0705 0.5229 0.6612 0.071 Uiso 1 1 d . U . . .
C3 C 1.1360(3) 0.6713(4) 0.5242(3) 0.0482(16) Uani 1 1 d . . . . .
N3I N 0.8298(6) 0.3720(5) -0.0246(4) 0.086(3) Uani 0.5 1 d . . P D 1
C3I C 0.9326(9) 0.5986(8) 0.5407(8) 0.127(4) Uani 1 1 d . U . . .
H3I H 0.9325 0.6158 0.5744 0.152 Uiso 1 1 calc R U . . .
C3P C 0.5550(3) 0.3837(4) 0.3133(3) 0.0443(15) Uani 1 1 d . . . . .
O3W O 0.6099(4) 0.4682(4) 0.7778(3) 0.099(2) Uani 1 1 d . . . . .
Br4 Br 0.80814(19) 0.57894(13) 0.33172(14) 0.1206(9) Uani 0.5 1 d . . P . .
O4 O 0.8971(3) 0.5430(3) 0.7654(3) 0.0756(16) Uani 1 1 d . . . . .
H4 H 0.9451 0.5459 0.7440 0.091 Uiso 1 1 calc R U . . .
C4 C 1.1203(4) 0.6128(4) 0.5745(3) 0.0497(16) Uani 1 1 d . . . . .
N4I N 0.8046(3) 0.3600(3) 0.0758(2) 0.0485(13) Uani 1 1 d . . . . .
C4I C 0.9784(17) 0.5956(14) 0.3744(11) 0.107(7) Uani 0.5 1 d . . P E 2
H4I1 H 0.9764 0.5514 0.3656 0.160 Uiso 0.5 1 calc R U P E 2
H4I2 H 1.0311 0.6114 0.3512 0.160 Uiso 0.5 1 calc R U P E 2
H4I3 H 0.9397 0.6303 0.3606 0.160 Uiso 0.5 1 calc R U P E 2
O4M O 0.6926(6) 0.5662(8) -0.0821(6) 0.131(4) Uani 0.75 1 d . U P F 1
H4M H 0.7383 0.5503 -0.1006 0.196 Uiso 0.75 1 calc R U P F 1
C4M C 0.6629(11) 0.6316(16) -0.1330(8) 0.160(9) Uani 0.75 1 d . U P F 1
H4M1 H 0.7006 0.6314 -0.1762 0.239 Uiso 0.75 1 d . U P G 1
H4M2 H 0.6623 0.6752 -0.1231 0.239 Uiso 0.75 1 d . U P H 1
H4M3 H 0.6110 0.6245 -0.1307 0.239 Uiso 0.75 1 d . U P I 1
C4P C 0.5937(4) 0.4283(3) 0.3269(3) 0.0504(16) Uani 1 1 d . . . . .
O4W O 0.6244(19) 0.5726(16) 0.3803(15) 0.155(10) Uani 0.5 1 d . U P J 1
O5 O 0.7644(4) 0.5001(4) 0.7663(3) 0.099(2) Uani 1 1 d . . . . .
H5 H 0.8035 0.4752 0.7734 0.118 Uiso 1 1 calc R U . . .
C5 C 1.0572(4) 0.6178(4) 0.6293(3) 0.0462(16) Uani 1 1 d . . . . .
N5I N 0.7164(3) 0.5345(3) 0.1693(3) 0.0509(13) Uani 1 1 d . . . . .
C5I C 0.8727(16) 0.4983(13) 0.6033(11) 0.104(7) Uani 0.5 1 d D U P K 1
H5I1 H 0.8147 0.5041 0.6229 0.125 Uiso 0.5 1 calc R U P K 1
H5I2 H 0.8953 0.5139 0.6290 0.125 Uiso 0.5 1 calc R U P K 1
O5M O 0.5199(6) 0.5904(5) 0.4802(5) 0.091(3) Uani 0.7 1 d . . P L 1
H5M H 0.5627 0.5718 0.4596 0.109 Uiso 0.7 1 calc R U P L 1
C5M C 0.5330(8) 0.6256(8) 0.5156(5) 0.079(4) Uani 0.7 1 d . . P L 1
H5M1 H 0.4877 0.6587 0.5280 0.119 Uiso 0.7 1 d . U P M 1
H5M2 H 0.5802 0.6493 0.4909 0.119 Uiso 0.7 1 d . U P N 1
H5M3 H 0.5398 0.5922 0.5534 0.119 Uiso 0.7 1 d . U P O 1
C5P C 0.6628(3) 0.4023(4) 0.3396(3) 0.0493(16) Uani 1 1 d . . . . .
O5W O 0.4072(4) 0.5468(3) 0.3320(3) 0.0899(18) Uani 1 1 d . . . . .
O6 O 0.6699(3) 0.5865(3) 0.7040(2) 0.0691(14) Uani 1 1 d . . . . .
H6 H 0.6572 0.5521 0.7348 0.083 Uiso 1 1 calc R U . . .
C6 C 1.0127(3) 0.6793(4) 0.6364(3) 0.0454(16) Uani 1 1 d . . . . .
N6I N 0.6257(3) 0.6174(3) 0.1862(2) 0.0507(14) Uani 1 1 d . . . . .
C6I C 0.8979(18) 0.4218(13) 0.6070(15) 0.150(11) Uani 0.5 1 d D U P K 1
H6I1 H 0.8907 0.4094 0.5717 0.181 Uiso 0.5 1 calc R U P K 1
H6I2 H 0.8631 0.3946 0.6472 0.181 Uiso 0.5 1 calc R U P K 1
O6M O 0.6228(6) 0.4660(6) 0.4677(5) 0.112(3) Uani 0.7 1 d D . P P 1
H6M H 0.6392 0.5059 0.4599 0.134 Uiso 0.7 1 d . U P Q 1
C6M C 0.6675(8) 0.4055(7) 0.5036(8) 0.101(5) Uani 0.7 1 d D U P P 1
H6M1 H 0.6335 0.3669 0.5327 0.152 Uiso 0.7 1 d . U P R 1
H6M2 H 0.6889 0.4202 0.5313 0.152 Uiso 0.7 1 d . U P S 1
H6M3 H 0.7137 0.3824 0.4745 0.152 Uiso 0.7 1 d . U P T 1
O6MA O 0.6738(16) 0.4594(13) 0.5332(11) 0.095(7) Uiso 0.3 1 d . . P U 2
H6MA H 0.6629 0.4385 0.5128 0.114 Uiso 0.3 1 d . U P V 2
C6P C 0.6961(3) 0.3347(3) 0.3371(3) 0.0410(14) Uani 1 1 d . . . . .
O6W O 0.3779(9) 0.5446(7) 0.0513(8) 0.126(5) Uani 0.6 1 d . . P W 1
O6WA O 0.3409(19) 0.5204(17) -0.0280(15) 0.088(8) Uiso 0.2 1 d . . P X 2
O7 O 0.6872(3) 0.6150(3) 0.5787(2) 0.0768(17) Uani 1 1 d . . . . .
H7 H 0.6815 0.6127 0.6165 0.092 Uiso 1 1 calc R U . . .
C7 C 0.9450(3) 0.6828(4) 0.6976(3) 0.0500(17) Uani 1 1 d . . . . .
H38 H 0.9611 0.6499 0.7327 0.060 Uiso 1 1 calc R U . . .
C7I C 0.9831(17) 0.4012(18) 0.6040(17) 0.135(10) Uani 0.5 1 d D U P K 1
H7I1 H 0.9921 0.4234 0.6332 0.162 Uiso 0.5 1 calc R U P K 1
H7I2 H 0.9882 0.3504 0.6216 0.162 Uiso 0.5 1 calc R U P K 1
C7P C 0.7719(3) 0.3073(3) 0.3498(3) 0.0419(14) Uani 1 1 d . . . . .
H7P H 0.7809 0.3399 0.3710 0.050 Uiso 1 1 calc R U . . .
O8 O 0.7501(3) 0.6139(4) 0.4590(3) 0.0829(18) Uani 1 1 d . . . . .
H8 H 0.7817 0.6131 0.4223 0.099 Uiso 1 1 calc R U . . .
C8 C 0.8261(3) 0.6959(4) 0.6647(3) 0.0457(16) Uani 1 1 d . . . . .
H39 H 0.8415 0.7404 0.6392 0.055 Uiso 1 1 calc R U . . .
C8I C 0.7715(6) 0.3611(5) 0.0331(4) 0.085(3) Uani 1 1 d . . . . .
H8I H 0.7181 0.3554 0.0415 0.102 Uiso 1 1 calc R U . D 1
C8P C 0.8729(3) 0.2529(3) 0.2618(3) 0.0385(14) Uani 1 1 d . . . . .
H8P H 0.8521 0.2096 0.2852 0.046 Uiso 1 1 calc R U . . .
O9 O 0.8306(3) 0.7192(3) 0.3713(2) 0.0753(16) Uani 1 1 d . . . . .
H9 H 0.8711 0.7404 0.3509 0.090 Uiso 1 1 d . U . . .
C9 C 0.8726(3) 0.6555(4) 0.6970(3) 0.0472(16) Uani 1 1 d . . . . .
C9I C 0.8798(4) 0.3713(4) 0.0451(3) 0.062(2) Uani 1 1 d . . . . .
H9I H 0.9171 0.3734 0.0635 0.075 Uiso 1 1 calc R U . Y 1
C9P C 0.8416(3) 0.3107(3) 0.2869(3) 0.0384(14) Uani 1 1 d . . . . .
O10 O 0.9633(3) 0.7809(4) 0.3020(2) 0.085(2) Uani 1 1 d . . . . .
H10 H 0.9886 0.8011 0.2646 0.102 Uiso 1 1 d . U . . .
C10 C 0.8522(4) 0.5892(4) 0.7319(3) 0.063(2) Uani 1 1 d . . . . .
C10I C 0.8932(5) 0.3790(4) -0.0162(3) 0.072(2) Uani 0.5 1 d . . P D 1
H10I H 0.9422 0.3884 -0.0490 0.086 Uiso 0.5 1 calc R U P D 1
C10P C 0.8712(3) 0.3739(3) 0.2526(3) 0.0404(14) Uani 1 1 d . . . . .
O11 O 1.1177(3) 0.7387(4) 0.2787(2) 0.0807(18) Uani 1 1 d . . . . .
H11 H 1.0991 0.7588 0.2497 0.097 Uiso 1 1 calc R U . . .
C11 C 0.7850(4) 0.5658(5) 0.7339(4) 0.066(2) Uani 1 1 d . . . . .
C11J C 0.9638(10) 0.3879(8) -0.0652(8) 0.088(7) Uani 0.5 1 d . . P D 2
H11A H 0.9625 0.3712 -0.1002 0.133 Uiso 0.5 1 calc R U P D 2
H11B H 1.0064 0.3615 -0.0505 0.133 Uiso 0.5 1 calc R U P D 2
H11C H 0.9727 0.4372 -0.0799 0.133 Uiso 0.5 1 calc R U P D 2
C11I C 0.8320(14) 0.3645(12) -0.0853(8) 0.098(6) Uani 0.5 1 d . . P D 1
H11D H 0.8053 0.4061 -0.1055 0.147 Uiso 0.5 1 calc R U P D 1
H11E H 0.8053 0.3238 -0.0785 0.147 Uiso 0.5 1 calc R U P D 1
H11F H 0.8868 0.3587 -0.1129 0.147 Uiso 0.5 1 calc R U P D 1
C11P C 0.9327(3) 0.3781(3) 0.1951(3) 0.0419(14) Uani 1 1 d . . . . .
O12 O 1.1914(2) 0.7440(3) 0.3573(2) 0.0623(14) Uani 1 1 d . . . . .
H12 H 1.2052 0.7286 0.3247 0.075 Uiso 1 1 d . U . . .
C12 C 0.7381(4) 0.6097(4) 0.7016(3) 0.0576(19) Uani 1 1 d . . . . .
C12I C 0.7640(4) 0.3487(3) 0.1454(3) 0.0460(15) Uani 1 1 d . . . . .
H12A H 0.8035 0.3344 0.1670 0.055 Uiso 1 1 calc R U . . .
H12B H 0.7291 0.3109 0.1604 0.055 Uiso 1 1 calc R U . . .
C12P C 0.9627(3) 0.3195(3) 0.1708(3) 0.0400(14) Uani 1 1 d . . . . .
O13 O 0.8840(2) 0.7270(3) 0.1083(2) 0.0596(12) Uani 1 1 d . . . . .
H13 H 0.8735 0.7028 0.0890 0.072 Uiso 1 1 calc R U . . .
C13 C 0.7562(3) 0.6752(4) 0.6671(3) 0.0468(16) Uani 1 1 d . . . . .
C13I C 0.7158(4) 0.4144(3) 0.1623(3) 0.0471(15) Uani 1 1 d . . . . .
H13A H 0.6776 0.4291 0.1395 0.057 Uiso 1 1 calc R U . . .
H13B H 0.6855 0.4040 0.2084 0.057 Uiso 1 1 calc R U . . .
C13P C 0.9331(3) 0.2559(3) 0.2042(3) 0.0371(13) Uani 1 1 d . . . . .
O14 O 0.8583(3) 0.7158(3) 0.2328(2) 0.0607(13) Uani 1 1 d . . . . .
H14 H 0.8418 0.6783 0.2575 0.073 Uiso 1 1 calc R U . . .
C14 C 0.7050(3) 0.7233(4) 0.6320(3) 0.0493(16) Uani 1 1 d . . . . .
H40 H 0.6540 0.7020 0.6484 0.059 Uiso 1 1 calc R U . . .
C14I C 0.7640(4) 0.4730(3) 0.1467(3) 0.0512(16) Uani 1 1 d . . . . .
H14A H 0.8055 0.4571 0.1661 0.061 Uiso 1 1 calc R U . . .
H14B H 0.7901 0.4868 0.1001 0.061 Uiso 1 1 calc R U . . .
C14P C 0.9666(3) 0.1928(3) 0.1759(3) 0.0404(14) Uani 0.5 1 d . . P Z 1
H14P H 1.0229 0.1997 0.1498 0.048 Uiso 0.5 1 calc R U P Z 1
C14Q C 0.9666(3) 0.1928(3) 0.1759(3) 0.0404(14) Uani 0.5 1 d . . P Z 2
H14Q H 1.0229 0.1997 0.1498 0.048 Uiso 0.5 1 calc R U P Z 2
O15 O 0.7230(3) 0.7730(3) 0.3082(2) 0.0560(12) Uani 1 1 d . . . . .
H15 H 0.7602 0.7462 0.3174 0.067 Uiso 1 1 d . U . . .
C15 C 0.7836(3) 0.7775(4) 0.5178(3) 0.0507(17) Uani 1 1 d . . . . .
H41 H 0.7916 0.8141 0.5321 0.061 Uiso 1 1 calc R U . . .
C15I C 0.6471(4) 0.5598(4) 0.1651(3) 0.0522(17) Uani 1 1 d . . . . .
H15I H 0.6173 0.5402 0.1496 0.063 Uiso 1 1 calc R U . . .
C15P C 0.8512(3) 0.1675(3) 0.1540(3) 0.0430(15) Uani 1 1 d . . . . .
H15P H 0.8250 0.1559 0.1986 0.052 Uiso 1 1 calc R U . . .
O16 O 0.5801(3) 0.7189(3) 0.3583(2) 0.0581(12) Uani 1 1 d . . . . .
H16 H 0.6117 0.7484 0.3498 0.070 Uiso 1 1 calc R U . . .
C16 C 0.7394(3) 0.7248(4) 0.5617(3) 0.0484(16) Uani 1 1 d . . . . .
C16I C 0.7408(5) 0.5771(4) 0.1931(4) 0.070(2) Uani 1 1 d . . . . .
H16I H 0.7887 0.5707 0.2013 0.084 Uiso 1 1 calc R U . . .
C16P C 0.9262(3) 0.1910(3) 0.1306(3) 0.0389(14) Uani 1 1 d . . . . .
O17 O 0.4602(3) 0.6440(3) 0.3870(2) 0.0639(13) Uani 1 1 d . . . . .
H17 H 0.5046 0.6266 0.3890 0.077 Uiso 1 1 calc R U . . .
C17 C 0.7287(4) 0.6705(4) 0.5398(3) 0.0569(19) Uani 1 1 d . . . . .
C17I C 0.6843(5) 0.6302(4) 0.2027(4) 0.069(2) Uani 1 1 d . . . . .
H17I H 0.6852 0.6687 0.2181 0.082 Uiso 1 1 calc R U . . .
C17P C 0.9615(3) 0.2101(3) 0.0656(3) 0.0420(15) Uani 1 1 d . . . . .
O18 O 0.3540(2) 0.6827(2) 0.3283(2) 0.0537(11) Uani 1 1 d . . . . .
H18 H 0.3698 0.6411 0.3404 0.064 Uiso 1 1 calc R U . . .
C18 C 0.7609(4) 0.6709(5) 0.4765(3) 0.063(2) Uani 1 1 d . . . . .
C18I C 0.5534(5) 0.6626(4) 0.1880(4) 0.068(2) Uani 1 1 d . . . . .
H18A H 0.5194 0.6411 0.1760 0.103 Uiso 1 1 calc R U . . .
H18B H 0.5662 0.7076 0.1582 0.103 Uiso 1 1 calc R U . . .
H18C H 0.5259 0.6695 0.2309 0.103 Uiso 1 1 calc R U . . .
C18P C 0.9257(4) 0.2026(3) 0.0252(3) 0.0455(15) Uani 1 1 d . . . . .
O19 O 0.2776(3) 0.6911(3) 0.2434(2) 0.0614(13) Uani 1 1 d . . . . .
H19 H 0.2965 0.6562 0.2649 0.074 Uiso 1 1 calc R U . . .
C19 C 0.8040(4) 0.7245(4) 0.4334(3) 0.0578(19) Uani 1 1 d . . . . .
C19P C 0.8524(4) 0.1779(3) 0.0500(3) 0.0484(16) Uani 1 1 d . . . . .
O20 O 0.3137(3) 0.6311(3) 0.1461(3) 0.0737(15) Uani 1 1 d . . . . .
H20 H 0.3325 0.6154 0.1134 0.088 Uiso 1 1 calc R U . . .
C20 C 0.8171(3) 0.7788(4) 0.4531(3) 0.0559(19) Uani 1 1 d . . . . .
C20P C 0.8140(4) 0.1605(3) 0.1153(3) 0.0491(17) Uani 1 1 d . . . . .
O21 O 0.4270(4) 0.6731(4) 0.0347(2) 0.0833(17) Uani 1 1 d . . . . .
H21 H 0.4769 0.6625 0.0199 0.100 Uiso 1 1 d . U . . .
C21 C 0.8674(4) 0.8361(5) 0.4077(4) 0.074(2) Uani 0.7 1 d . . P A 1
H42 H 0.8598 0.8417 0.3663 0.089 Uiso 0.7 1 calc R U P A 1
C21A C 0.8674(4) 0.8361(5) 0.4077(4) 0.074(2) Uani 0.3 1 d . . P A 2
H21A H 0.8601 0.8639 0.4389 0.089 Uiso 0.3 1 calc R U P A 2
C21P C 0.6333(3) 0.1986(3) 0.2214(3) 0.0411(14) Uani 1 1 d . . . . .
H21P H 0.6486 0.1662 0.2542 0.049 Uiso 1 1 calc R U . . .
O22 O 0.5844(4) 0.6464(3) 0.0066(3) 0.0785(15) Uani 1 1 d . . . . .
H22 H 0.5766 0.6104 0.0364 0.094 Uiso 1 1 d . U . . .
C22 C 0.9910(4) 0.8160(4) 0.4360(3) 0.0559(18) Uani 1 1 d . . . . .
H43 H 0.9611 0.8329 0.4727 0.067 Uiso 1 1 calc R U . . .
C22P C 0.6674(3) 0.1895(3) 0.1599(3) 0.0438(15) Uani 1 1 d . . . . .
O23 O 0.7261(3) 0.5920(3) 0.0202(3) 0.0710(14) Uani 1 1 d . . . . .
H23 H 0.7379 0.5875 -0.0169 0.085 Uiso 1 1 calc R U . . .
C23 C 0.9548(4) 0.8141(4) 0.3947(3) 0.062(2) Uani 1 1 d . . . . .
C23P C 0.6418(4) 0.2353(4) 0.1137(3) 0.0497(17) Uani 1 1 d . . . . .
O24 O 0.8174(3) 0.6724(3) 0.0383(2) 0.0618(13) Uani 1 1 d . . . . .
H24 H 0.8194 0.6279 0.0445 0.074 Uiso 1 1 d . U . . .
C24 C 0.9985(4) 0.7879(5) 0.3422(3) 0.068(2) Uani 1 1 d . . . . .
C24P C 0.5862(4) 0.2892(4) 0.1271(3) 0.0543(17) Uani 1 1 d . . . . .
O25 O 0.4870(2) 0.4123(3) 0.3014(2) 0.0533(11) Uani 1 1 d . . . . .
H25 H 0.4890 0.4046 0.2672 0.064 Uiso 1 1 d . U . . .
C25 C 1.0775(4) 0.7648(4) 0.3311(3) 0.062(2) Uani 1 1 d . . . . .
C25P C 0.5543(4) 0.2995(4) 0.1887(3) 0.0489(16) Uani 1 1 d . . . . .
O26 O 0.5640(3) 0.4945(2) 0.3269(3) 0.0611(13) Uani 1 1 d . . . . .
H26 H 0.5977 0.5169 0.3276 0.073 Uiso 1 1 calc R U . . .
C26 C 1.1118(3) 0.7682(4) 0.3731(3) 0.0560(19) Uani 1 1 d . . . . .
C26P C 0.5770(3) 0.2539(3) 0.2367(3) 0.0383(14) Uani 1 1 d . . . . .
O27 O 0.6992(3) 0.4465(3) 0.3528(3) 0.0690(15) Uani 1 1 d . . . . .
H27 H 0.7458 0.4490 0.3266 0.083 Uiso 1 1 d . U . . .
C27 C 1.0709(3) 0.7939(4) 0.4255(3) 0.0512(17) Uani 1 1 d . . . . .
C27P C 0.5402(3) 0.2654(3) 0.3033(3) 0.0428(14) Uani 1 1 d . . . . .
H27P H 0.4865 0.2890 0.3067 0.051 Uiso 1 1 calc R U . . .
O28 O 0.8444(2) 0.4341(2) 0.2720(2) 0.0494(11) Uani 1 1 d . . . . .
H28 H 0.8806 0.4487 0.2773 0.059 Uiso 1 1 calc R U . . .
C28 C 1.1088(4) 0.7970(4) 0.4725(3) 0.0502(16) Uani 1 1 d . . . . .
H44 H 1.1668 0.7925 0.4496 0.060 Uiso 1 1 calc R U . . .
C28P C 0.7685(3) 0.2368(4) 0.3950(3) 0.0461(15) Uani 1 1 d . . . . .
H28A H 0.8213 0.2206 0.3984 0.055 Uiso 1 1 calc R U . . .
H28B H 0.7547 0.2036 0.3776 0.055 Uiso 1 1 calc R U . . .
O29 O 0.9655(3) 0.4384(2) 0.1595(2) 0.0523(11) Uani 1 1 d . . . . .
H29 H 0.9396 0.4713 0.1763 0.063 Uiso 1 1 d . U . . .
C29 C 0.9241(4) 0.7522(4) 0.7132(3) 0.0577(19) Uani 1 1 d . . . . .
H29A H 0.9009 0.7847 0.6826 0.069 Uiso 1 1 calc R U . . .
H29B H 0.9724 0.7708 0.7090 0.069 Uiso 1 1 calc R U . . .
C29P C 0.7085(4) 0.2366(4) 0.4617(3) 0.0567(18) Uani 1 1 d . . . . .
H29C H 0.7265 0.2649 0.4813 0.068 Uiso 1 1 calc R U . . .
H29D H 0.6575 0.2590 0.4576 0.068 Uiso 1 1 calc R U . . .
O30 O 1.0209(2) 0.3236(2) 0.11254(19) 0.0452(10) Uani 1 1 d . . . . .
H30 H 1.0392 0.3623 0.1000 0.054 Uiso 1 1 d . U . . .
C30 C 0.8649(4) 0.7478(4) 0.7813(3) 0.0611(19) Uani 1 1 d . . . . .
H30A H 0.8200 0.7231 0.7873 0.073 Uiso 1 1 calc R U . . .
H30B H 0.8908 0.7204 0.8120 0.073 Uiso 1 1 calc R U . . .
C30P C 0.6963(4) 0.1656(5) 0.5049(3) 0.067(2) Uani 1 1 d . . . . .
H30C H 0.7482 0.1406 0.5040 0.080 Uiso 1 1 calc R U . . .
H30D H 0.6710 0.1396 0.4885 0.080 Uiso 1 1 calc R U . . .
O31 O 1.0339(2) 0.2370(2) 0.03593(19) 0.0436(10) Uani 1 1 d . . . . .
H31 H 1.0393 0.2614 0.0575 0.052 Uiso 1 1 calc R U . . .
C31 C 0.8346(5) 0.8177(5) 0.7952(4) 0.071(2) Uani 1 1 d . . . . .
H31A H 0.8025 0.8430 0.7686 0.085 Uiso 1 1 calc R U . . .
H31B H 0.8794 0.8449 0.7844 0.085 Uiso 1 1 calc R U . . .
C31P C 0.6463(6) 0.1656(6) 0.5731(4) 0.098(3) Uani 1 1 d . . . . .
H31C H 0.6676 0.1954 0.5884 0.146 Uiso 1 1 calc R U . . .
H31D H 0.6469 0.1181 0.5994 0.146 Uiso 1 1 calc R U . . .
H31E H 0.5922 0.1832 0.5755 0.146 Uiso 1 1 calc R U . . .
O32 O 0.9606(3) 0.2200(2) -0.03930(19) 0.0514(11) Uani 1 1 d . . . . .
H32 H 1.0023 0.2383 -0.0487 0.062 Uiso 1 1 calc R U . . .
C32 C 0.7847(7) 0.8107(6) 0.8652(4) 0.101(3) Uani 1 1 d . . . . .
H32A H 0.7433 0.7801 0.8768 0.151 Uiso 1 1 calc R U . . .
H32B H 0.7608 0.8565 0.8723 0.151 Uiso 1 1 calc R U . . .
H32C H 0.8181 0.7908 0.8913 0.151 Uiso 1 1 calc R U . . .
C32P C 0.9664(4) 0.1253(3) 0.2261(3) 0.0484(16) Uani 0.5 1 d . . P Z 1
H32D H 0.9884 0.1319 0.2565 0.058 Uiso 0.5 1 calc R U P Z 1
H32E H 0.9114 0.1137 0.2498 0.058 Uiso 0.5 1 calc R U P Z 1
C32Q C 0.9664(4) 0.1253(3) 0.2261(3) 0.0484(16) Uani 0.5 1 d . . P Z 2
H32F H 0.9884 0.1319 0.2565 0.058 Uiso 0.5 1 calc R U P Z 2
H32G H 0.9114 0.1137 0.2498 0.058 Uiso 0.5 1 calc R U P Z 2
O33 O 0.8164(3) 0.1722(3) 0.0105(2) 0.0655(14) Uani 1 1 d . . . . .
H33 H 0.8411 0.1920 -0.0269 0.079 Uiso 1 1 d . U . . .
C33 C 0.6854(4) 0.7936(4) 0.6477(4) 0.065(2) Uani 1 1 d . . . . .
H33A H 0.6522 0.8234 0.6236 0.077 Uiso 1 1 calc R U . . .
H33B H 0.7347 0.8159 0.6341 0.077 Uiso 1 1 calc R U . . .
C33P C 1.0139(4) 0.0649(3) 0.1978(3) 0.0573(18) Uani 0.5 1 d . . P Z 1
H33C H 0.9918 0.0591 0.1671 0.069 Uiso 0.5 1 calc R U P Z 1
H33D H 1.0685 0.0772 0.1739 0.069 Uiso 0.5 1 calc R U P Z 1
C33Q C 1.0139(4) 0.0649(3) 0.1978(3) 0.0573(18) Uani 0.5 1 d . . P Z 2
H33E H 0.9918 0.0591 0.1671 0.069 Uiso 0.5 1 calc R U P Z 2
H33F H 1.0685 0.0772 0.1739 0.069 Uiso 0.5 1 calc R U P Z 2
O34 O 0.6691(3) 0.2316(3) 0.0510(2) 0.0575(12) Uani 1 1 d . . . . .
H34 H 0.7119 0.2066 0.0434 0.069 Uiso 1 1 calc R U . . .
C34 C 0.6426(5) 0.7888(6) 0.7179(4) 0.084(3) Uani 1 1 d . . . . .
H34A H 0.5955 0.7635 0.7315 0.100 Uiso 1 1 calc R U . . .
H34B H 0.6774 0.7608 0.7413 0.100 Uiso 1 1 calc R U . . .
C34P C 1.0161(6) -0.0034(4) 0.2444(5) 0.083(3) Uani 0.5 1 d . . P Z 1
H34C H 0.9615 -0.0166 0.2660 0.099 Uiso 0.5 1 calc R U P Z 1
H34D H 1.0460 -0.0385 0.2201 0.099 Uiso 0.5 1 calc R U P Z 1
C34Q C 1.0161(6) -0.0034(4) 0.2444(5) 0.083(3) Uani 0.5 1 d . . P Z 2
H34E H 1.0269 0.0052 0.2800 0.099 Uiso 0.5 1 calc R U P Z 2
H34F H 0.9628 -0.0196 0.2619 0.099 Uiso 0.5 1 calc R U P Z 2
O35 O 0.5606(3) 0.3345(3) 0.0813(2) 0.0734(15) Uani 1 1 d . . . . .
H35 H 0.5852 0.3242 0.0463 0.088 Uiso 1 1 calc R U . . .
C35 C 0.6173(8) 0.8562(8) 0.7365(6) 0.131(5) Uani 1 1 d . . . . .
H35A H 0.6642 0.8814 0.7244 0.157 Uiso 1 1 calc R U . . .
H35B H 0.5828 0.8849 0.7132 0.157 Uiso 1 1 calc R U . . .
C35P C 1.0706(13) -0.0591(8) 0.2237(10) 0.093(6) Uani 0.5 1 d . . P Z 2
H35C H 1.0483 -0.0829 0.2038 0.140 Uiso 0.5 1 calc R U P Z 2
H35D H 1.0813 -0.0920 0.2601 0.140 Uiso 0.5 1 calc R U P Z 2
H35E H 1.1197 -0.0407 0.1928 0.140 Uiso 0.5 1 calc R U P Z 2
C35Q C 1.0464(9) -0.0085(8) 0.2886(8) 0.064(4) Uani 0.5 1 d . . P Z 1
H35F H 1.1017 0.0012 0.2686 0.095 Uiso 0.5 1 calc R U P Z 1
H35G H 1.0426 -0.0556 0.3160 0.095 Uiso 0.5 1 calc R U P Z 1
H35H H 1.0172 0.0250 0.3142 0.095 Uiso 0.5 1 calc R U P Z 1
O36 O 0.4995(3) 0.3545(3) 0.2014(2) 0.0607(13) Uani 1 1 d . . . . .
H36 H 0.4871 0.3745 0.1691 0.073 Uiso 1 1 calc R U . . .
C36 C 0.5748(9) 0.8469(13) 0.8053(9) 0.202(10) Uani 1 1 d . . . . .
H36A H 0.6111 0.8207 0.8286 0.303 Uiso 1 1 d . U . . .
H36B H 0.5300 0.8205 0.8183 0.303 Uiso 1 1 d . U . . .
H36C H 0.5580 0.8919 0.8159 0.303 Uiso 1 1 d . U . . .
C36P C 0.7297(6) 0.0688(5) 0.1920(5) 0.060(2) Uani 0.7 1 d . U P B 1
H36D H 0.6763 0.0533 0.2078 0.072 Uiso 0.7 1 calc R U P B 1
H36E H 0.7387 0.0776 0.2282 0.072 Uiso 0.7 1 calc R U P B 1
C36Q C 0.7168(13) 0.0716(12) 0.1334(11) 0.054(3) Uani 0.3 1 d . U P C 2
H36F H 0.7063 0.0850 0.0929 0.065 Uiso 0.3 1 calc R U P C 2
H36G H 0.6683 0.0542 0.1674 0.065 Uiso 0.3 1 calc R U P C 2
C37 C 0.8461(6) 0.9052(7) 0.4202(6) 0.080(4) Uani 0.7 1 d D . P A 1
H37A H 0.8871 0.9364 0.3908 0.096 Uiso 0.7 1 calc R U P A 1
H37B H 0.8421 0.9027 0.4642 0.096 Uiso 0.7 1 calc R U P A 1
C37A C 0.8346(15) 0.8910(17) 0.3637(18) 0.102(14) Uani 0.3 1 d . . P A 2
H37C H 0.8124 0.8703 0.3409 0.123 Uiso 0.3 1 calc R U P A 2
H37D H 0.8755 0.9213 0.3323 0.123 Uiso 0.3 1 calc R U P A 2
C37P C 0.7913(7) 0.0081(6) 0.1685(6) 0.061(2) Uani 0.7 1 d . U P B 1
H37E H 0.7695 -0.0144 0.1468 0.074 Uiso 0.7 1 calc R U P B 1
H37F H 0.8397 0.0285 0.1369 0.074 Uiso 0.7 1 calc R U P B 1
C37Q C 0.7841(14) 0.0105(12) 0.1298(12) 0.057(3) Uani 0.3 1 d D U P C 2
H37G H 0.7661 -0.0268 0.1200 0.068 Uiso 0.3 1 calc R U P C 2
H37H H 0.8299 0.0277 0.0925 0.068 Uiso 0.3 1 calc R U P C 2
C38 C 0.7657(6) 0.9343(6) 0.4109(7) 0.130(5) Uani 0.7 1 d D U P A 1
H38A H 0.7678 0.9321 0.3686 0.156 Uiso 0.7 1 calc R U P A 1
H38B H 0.7234 0.9064 0.4436 0.156 Uiso 0.7 1 calc R U P A 1
C38P C 0.8117(8) -0.0428(7) 0.2160(7) 0.072(3) Uani 0.7 1 d . U P B 1
H38E H 0.7658 -0.0688 0.2445 0.087 Uiso 0.7 1 calc R U P B 1
H38F H 0.8278 -0.0207 0.2416 0.087 Uiso 0.7 1 calc R U P B 1
C38Q C 0.8157(18) -0.0246(14) 0.1847(15) 0.072(4) Uani 0.3 1 d D U P C 2
H38G H 0.7688 -0.0364 0.2230 0.087 Uiso 0.3 1 calc R U P C 2
H38H H 0.8387 0.0121 0.1911 0.087 Uiso 0.3 1 calc R U P C 2
C39 C 0.7498(8) 1.0074(8) 0.4166(8) 0.147(5) Uani 0.7 1 d D U P A 1
H39A H 0.7955 1.0334 0.3872 0.176 Uiso 0.7 1 calc R U P A 1
H39B H 0.7431 1.0085 0.4603 0.176 Uiso 0.7 1 calc R U P A 1
C39P C 0.8770(6) -0.0908(5) 0.1872(5) 0.086(2) Uani 0.7 1 d . U P B 1
H39E H 0.8592 -0.1159 0.1654 0.128 Uiso 0.7 1 calc R U P B 1
H39F H 0.8941 -0.1241 0.2205 0.128 Uiso 0.7 1 calc R U P B 1
H39G H 0.9210 -0.0644 0.1567 0.128 Uiso 0.7 1 calc R U P B 1
C39Q C 0.8770(6) -0.0908(5) 0.1872(5) 0.086(2) Uani 0.3 1 d D U P C 2
H39H H 0.8665 -0.1236 0.1680 0.128 Uiso 0.3 1 calc R U P C 2
H39I H 0.8720 -0.1131 0.2315 0.128 Uiso 0.3 1 calc R U P C 2
H39J H 0.9304 -0.0767 0.1638 0.128 Uiso 0.3 1 calc R U P C 2
C40 C 0.6766(11) 1.0424(9) 0.4014(10) 0.172(7) Uani 0.7 1 d D U P A 1
H40A H 0.6899 1.0547 0.3544 0.258 Uiso 0.7 1 d . U P D 1
H40B H 0.6589 1.0848 0.4164 0.258 Uiso 0.7 1 d . U P E 1
H40C H 0.6356 1.0107 0.4203 0.258 Uiso 0.7 1 d . U P F 1
C40P C 0.5284(4) 0.1996(4) 0.3560(3) 0.0474(15) Uani 1 1 d . . . . .
H40G H 0.5802 0.1752 0.3564 0.057 Uiso 1 1 calc R U . . .
H40H H 0.4996 0.1683 0.3481 0.057 Uiso 1 1 calc R U . . .
C41 C 1.0912(4) 0.8664(4) 0.4913(4) 0.070(2) Uani 1 1 d . . . . .
H41A H 1.0335 0.8760 0.5096 0.084 Uiso 1 1 calc R U . . .
H41B H 1.1136 0.8624 0.5247 0.084 Uiso 1 1 calc R U . . .
C41P C 0.4816(4) 0.2167(4) 0.4209(3) 0.0577(18) Uani 1 1 d . . . . .
H41C H 0.5151 0.2406 0.4320 0.069 Uiso 1 1 calc R U . . .
H41D H 0.4352 0.2492 0.4174 0.069 Uiso 1 1 calc R U . . .
C42 C 1.1236(5) 0.9267(5) 0.4369(5) 0.080(2) Uani 1 1 d . . . . .
H42A H 1.1797 0.9142 0.4142 0.095 Uiso 1 1 calc R U . . .
H42B H 1.0950 0.9357 0.4067 0.095 Uiso 1 1 calc R U . . .
C42P C 0.4542(5) 0.1535(5) 0.4739(3) 0.070(2) Uani 1 1 d . . . . .
H42C H 0.5003 0.1214 0.4791 0.084 Uiso 1 1 calc R U . . .
H42D H 0.4211 0.1288 0.4634 0.084 Uiso 1 1 calc R U . . .
C43 C 1.1168(6) 0.9917(6) 0.4580(6) 0.102(3) Uani 1 1 d . . . . .
H43A H 1.1475 0.9828 0.4867 0.122 Uiso 1 1 calc R U . . .
H43B H 1.0610 1.0021 0.4829 0.122 Uiso 1 1 calc R U . . .
C43P C 0.4070(5) 0.1759(5) 0.5359(4) 0.079(2) Uani 1 1 d . . . . .
H43C H 0.4425 0.1914 0.5507 0.118 Uiso 1 1 d . U . . .
H43D H 0.3804 0.1368 0.5676 0.118 Uiso 1 1 d . U . . .
H43E H 0.3677 0.2144 0.5280 0.118 Uiso 1 1 d . U . . .
C44 C 1.1448(9) 1.0556(6) 0.4049(7) 0.128(4) Uani 1 1 d . . . . .
H44A H 1.1836 1.0411 0.3677 0.192 Uiso 1 1 calc R U . . .
H44B H 1.1688 1.0843 0.4192 0.192 Uiso 1 1 calc R U . . .
H44C H 1.0998 1.0826 0.3938 0.192 Uiso 1 1 calc R U . . .
C44P C 0.7325(4) 0.1325(4) 0.1450(4) 0.0602(19) Uani 0.7 1 d . . P B 1
H44P H 0.7256 0.1191 0.1095 0.072 Uiso 0.7 1 calc R U P B 1
C44Q C 0.7325(4) 0.1325(4) 0.1450(4) 0.0602(19) Uani 0.3 1 d . . P C 2
H44Q H 0.7336 0.1118 0.1890 0.072 Uiso 0.3 1 calc R U P C 2
C45 C 0.6923(4) 0.8265(3) 0.1562(3) 0.0446(15) Uani 1 1 d . . . . .
H45 H 0.6533 0.8520 0.1389 0.054 Uiso 1 1 calc R U . . .
C46 C 0.7614(3) 0.7974(3) 0.1161(3) 0.0439(15) Uani 1 1 d . . . . .
C47 C 0.8150(3) 0.7597(3) 0.1424(3) 0.0473(16) Uani 1 1 d . . . . .
C48 C 0.8035(4) 0.7510(3) 0.2066(3) 0.0466(16) Uani 1 1 d . . . . .
C49 C 0.7353(4) 0.7814(3) 0.2440(3) 0.0456(16) Uani 1 1 d . . . . .
C50 C 0.6792(3) 0.8193(3) 0.2198(3) 0.0419(15) Uani 1 1 d . . . . .
C51 C 0.6023(4) 0.8519(4) 0.2605(4) 0.0583(19) Uani 0.65 1 d . . P G 1
H51 H 0.6112 0.8468 0.3012 0.070 Uiso 0.65 1 calc R U P G 1
C51A C 0.6023(4) 0.8519(4) 0.2605(4) 0.0583(19) Uani 0.35 1 d . . P G 2
H51A H 0.5891 0.8876 0.2253 0.070 Uiso 0.35 1 calc R U P G 2
C52 C 0.4782(4) 0.8261(3) 0.2517(3) 0.0479(16) Uani 1 1 d . . . . .
H52 H 0.4815 0.8685 0.2202 0.058 Uiso 1 1 calc R U . . .
C53 C 0.5352(3) 0.8072(3) 0.2797(3) 0.0438(15) Uani 1 1 d . . . . .
C54 C 0.5295(3) 0.7449(3) 0.3255(3) 0.0444(15) Uani 1 1 d . . . . .
C55 C 0.4682(4) 0.7047(3) 0.3420(3) 0.0461(15) Uani 1 1 d . . . . .
C56 C 0.4137(3) 0.7248(3) 0.3125(3) 0.0467(16) Uani 1 1 d . . . . .
C57 C 0.4165(3) 0.7871(3) 0.2663(3) 0.0478(16) Uani 1 1 d . . . . .
C58 C 0.3555(4) 0.8084(4) 0.2343(3) 0.0554(18) Uani 0.5 1 d . . P H 1
H58 H 0.3053 0.7910 0.2668 0.067 Uiso 0.5 1 calc R U P H 1
C58A C 0.3555(4) 0.8084(4) 0.2343(3) 0.0554(18) Uani 0.5 1 d . . P H 2
H58A H 0.3053 0.7910 0.2668 0.067 Uiso 0.5 1 calc R U P H 2
C59 C 0.4363(4) 0.7937(4) 0.1229(3) 0.0575(18) Uani 1 1 d . . . . .
H59 H 0.4648 0.8310 0.1179 0.069 Uiso 1 1 calc R U . . .
C60 C 0.3756(4) 0.7721(4) 0.1811(3) 0.0513(17) Uani 1 1 d . . . . .
C61 C 0.3360(4) 0.7171(4) 0.1878(3) 0.0564(18) Uani 1 1 d . . . . .
C62 C 0.3540(4) 0.6853(4) 0.1383(4) 0.063(2) Uani 1 1 d . . . . .
C63 C 0.4119(5) 0.7081(4) 0.0816(3) 0.064(2) Uani 1 1 d . . . . .
C64 C 0.4559(4) 0.7620(4) 0.0726(3) 0.0597(19) Uani 1 1 d . . . . .
C65 C 0.5219(4) 0.7847(4) 0.0117(3) 0.064(2) Uani 0.6 1 d . . P I 1
H65 H 0.5166 0.7620 -0.0192 0.077 Uiso 0.6 1 calc R U P I 1
C65A C 0.5219(4) 0.7847(4) 0.0117(3) 0.064(2) Uani 0.4 1 d . . P I 2
H65A H 0.5166 0.7620 -0.0192 0.077 Uiso 0.4 1 calc R U P I 2
C66 C 0.6488(4) 0.7954(4) 0.0287(3) 0.0567(19) Uani 1 1 d . . . . .
H66 H 0.6308 0.8422 0.0308 0.068 Uiso 1 1 calc R U . . .
C67 C 0.6015(4) 0.7557(4) 0.0187(3) 0.0546(18) Uani 1 1 d . . . . .
C68 C 0.6275(4) 0.6887(4) 0.0164(3) 0.0560(18) Uani 1 1 d . . . . .
C69 C 0.7001(5) 0.6599(4) 0.0220(3) 0.063(2) Uani 1 1 d . . . . .
C70 C 0.7465(4) 0.6999(4) 0.0317(3) 0.0528(17) Uani 1 1 d . . . . .
C71 C 0.7209(4) 0.7683(4) 0.0355(3) 0.0502(17) Uani 1 1 d . . . . .
C72 C 0.7732(4) 0.8100(4) 0.0452(3) 0.0551(18) Uani 1 1 d . . . . .
H72 H 0.8281 0.7901 0.0256 0.066 Uiso 1 1 calc R U . . .
C73 C 0.5882(6) 0.9238(5) 0.2392(5) 0.053(3) Uani 0.65 1 d D U P G 1
H73A H 0.5793 0.9325 0.1984 0.064 Uiso 0.65 1 calc R U P G 1
H73B H 0.6368 0.9450 0.2301 0.064 Uiso 0.65 1 calc R U P G 1
C73A C 0.5960(12) 0.8973(10) 0.2990(10) 0.062(6) Uani 0.35 1 d D U P G 2
H73C H 0.6423 0.9246 0.2778 0.075 Uiso 0.35 1 calc R U P G 2
H73D H 0.6010 0.8679 0.3394 0.075 Uiso 0.35 1 calc R U P G 2
C74 C 0.5202(8) 0.9624(8) 0.2820(7) 0.062(4) Uani 0.65 1 d D U P G 1
H74A H 0.5145 1.0114 0.2588 0.074 Uiso 0.65 1 calc R U P G 1
H74B H 0.4710 0.9416 0.2920 0.074 Uiso 0.65 1 calc R U P G 1
C74A C 0.5229(16) 0.9490(15) 0.3158(18) 0.070(9) Uani 0.35 1 d D U P G 2
H74C H 0.4754 0.9249 0.3271 0.084 Uiso 0.35 1 calc R U P G 2
H74D H 0.5250 0.9871 0.2777 0.084 Uiso 0.35 1 calc R U P G 2
C75 C 0.5312(12) 0.9606(12) 0.3428(9) 0.094(6) Uani 0.65 1 d D U P G 1
H75A H 0.5836 0.9765 0.3315 0.113 Uiso 0.65 1 calc R U P G 1
H75B H 0.5333 0.9113 0.3663 0.113 Uiso 0.65 1 calc R U P G 1
C75A C 0.514(3) 0.981(2) 0.3710(19) 0.128(15) Uani 0.35 1 d D U P G 2
H75C H 0.5276 0.9451 0.4057 0.154 Uiso 0.35 1 calc R U P G 2
H75D H 0.5485 1.0190 0.3564 0.154 Uiso 0.35 1 calc R U P G 2
C76 C 0.4719(13) 1.0017(13) 0.3893(13) 0.117(9) Uani 0.65 1 d D U P G 1
H76A H 0.4999 1.0210 0.4083 0.176 Uiso 0.65 1 calc R U P G 1
H76B H 0.4341 0.9709 0.4227 0.176 Uiso 0.65 1 calc R U P G 1
H76C H 0.4439 1.0397 0.3664 0.176 Uiso 0.65 1 calc R U P G 1
C76A C 0.427(3) 1.007(3) 0.392(2) 0.126(16) Uani 0.35 1 d D U P G 2
H76D H 0.4020 0.9971 0.3660 0.189 Uiso 0.35 1 calc R U P G 2
H76E H 0.4223 1.0575 0.3879 0.189 Uiso 0.35 1 calc R U P G 2
H76F H 0.4016 0.9842 0.4369 0.189 Uiso 0.35 1 calc R U P G 2
C77 C 0.3388(5) 0.8866(4) 0.2122(4) 0.077(2) Uani 0.5 1 d . . P H 1
H77A H 0.3362 0.9075 0.2464 0.092 Uiso 0.5 1 calc R U P H 1
H77B H 0.3850 0.9035 0.1751 0.092 Uiso 0.5 1 calc R U P H 1
C77A C 0.3388(5) 0.8866(4) 0.2122(4) 0.077(2) Uani 0.5 1 d . . P H 2
H77C H 0.3894 0.9079 0.1919 0.092 Uiso 0.5 1 calc R U P H 2
H77D H 0.3137 0.8956 0.1796 0.092 Uiso 0.5 1 calc R U P H 2
C78 C 0.2740(7) 0.9129(7) 0.1959(8) 0.060(4) Uani 0.5 1 d . . P H 1
H78A H 0.2274 0.9019 0.2346 0.072 Uiso 0.5 1 calc R U P H 1
H78B H 0.2726 0.8876 0.1659 0.072 Uiso 0.5 1 calc R U P H 1
C78A C 0.2919(12) 0.9181(9) 0.2588(8) 0.081(5) Uani 0.5 1 d . . P H 2
H78C H 0.3185 0.9114 0.2901 0.097 Uiso 0.5 1 calc R U P H 2
H78D H 0.2427 0.8948 0.2809 0.097 Uiso 0.5 1 calc R U P H 2
C79 C 0.2648(10) 0.9882(9) 0.1670(8) 0.072(4) Uani 0.5 1 d . . P H 1
H79A H 0.2762 1.0152 0.1915 0.087 Uiso 0.5 1 calc R U P H 1
H79B H 0.2101 1.0022 0.1677 0.087 Uiso 0.5 1 calc R U P H 1
C79A C 0.2700(15) 0.9974(10) 0.2367(12) 0.104(7) Uani 0.5 1 d . . P H 2
H79C H 0.2349 1.0047 0.2117 0.125 Uiso 0.5 1 calc R U P H 2
H79D H 0.2415 1.0170 0.2742 0.125 Uiso 0.5 1 calc R U P H 2
C80 C 0.3221(14) 1.0034(19) 0.0982(14) 0.166(14) Uani 0.5 1 d . U P H 1
H80A H 0.3718 0.9732 0.0951 0.249 Uiso 0.5 1 d . U P J 1
H80B H 0.3348 1.0522 0.0843 0.249 Uiso 0.5 1 d . U P K 1
H80C H 0.2992 0.9950 0.0697 0.249 Uiso 0.5 1 d . U P L 1
C80A C 0.3361(18) 1.0306(17) 0.2007(19) 0.160(13) Uani 0.5 1 d . U P H 2
H80D H 0.3758 1.0077 0.2183 0.239 Uiso 0.5 1 d . U P M 2
H80E H 0.3237 1.0782 0.2010 0.239 Uiso 0.5 1 d . U P N 2
H80F H 0.3493 1.0236 0.1575 0.239 Uiso 0.5 1 d . U P O 2
C81 C 0.5127(5) 0.8617(4) -0.0160(4) 0.071(2) Uani 0.6 1 d . U P I 1
H81A H 0.5595 0.8747 -0.0540 0.085 Uiso 0.6 1 calc R U P I 1
H81B H 0.5106 0.8866 0.0154 0.085 Uiso 0.6 1 calc R U P I 1
C81A C 0.5127(5) 0.8617(4) -0.0160(4) 0.071(2) Uani 0.4 1 d . U P I 2
H81C H 0.5595 0.8747 -0.0540 0.085 Uiso 0.4 1 calc R U P I 2
H81D H 0.5106 0.8866 0.0154 0.085 Uiso 0.4 1 calc R U P I 2
C82 C 0.4392(5) 0.8855(5) -0.0348(4) 0.079(2) Uani 0.6 1 d . U P I 1
H82A H 0.4339 0.8517 -0.0561 0.095 Uiso 0.6 1 calc R U P I 1
H82B H 0.3928 0.8839 0.0045 0.095 Uiso 0.6 1 calc R U P I 1
C82A C 0.4392(5) 0.8855(5) -0.0348(4) 0.079(2) Uani 0.4 1 d . U P I 2
H82C H 0.3947 0.8606 -0.0017 0.095 Uiso 0.4 1 calc R U P I 2
H82D H 0.4483 0.8730 -0.0750 0.095 Uiso 0.4 1 calc R U P I 2
C83 C 0.4371(11) 0.9556(9) -0.0768(10) 0.083(5) Uani 0.6 1 d D U P I 1
H83A H 0.4662 0.9495 -0.1204 0.100 Uiso 0.6 1 calc R U P I 1
H83B H 0.3814 0.9681 -0.0740 0.100 Uiso 0.6 1 calc R U P I 1
C83A C 0.4161(16) 0.9676(13) -0.0435(14) 0.071(6) Uani 0.4 1 d D U P I 2
H83C H 0.3764 0.9799 -0.0048 0.085 Uiso 0.4 1 calc R U P I 2
H83D H 0.4624 0.9943 -0.0584 0.085 Uiso 0.4 1 calc R U P I 2
C84 C 0.4632(14) 1.0167(9) -0.0743(14) 0.141(9) Uani 0.6 1 d D U P I 1
H84A H 0.4458 1.0199 -0.0301 0.212 Uiso 0.6 1 calc R U P I 1
H84B H 0.4409 1.0576 -0.0989 0.212 Uiso 0.6 1 calc R U P I 1
H84C H 0.5207 1.0144 -0.0922 0.212 Uiso 0.6 1 calc R U P I 1
C84A C 0.3820(19) 0.9743(14) -0.0956(11) 0.111(9) Uani 0.4 1 d D U P I 2
H84D H 0.4223 0.9882 -0.1373 0.167 Uiso 0.4 1 calc R U P I 2
H84E H 0.3369 1.0095 -0.0913 0.167 Uiso 0.4 1 calc R U P I 2
H84F H 0.3648 0.9296 -0.0916 0.167 Uiso 0.4 1 calc R U P I 2
C85 C 0.7717(5) 0.8861(4) 0.0121(3) 0.0610(19) Uani 1 1 d . . . . .
H85A H 0.7230 0.9108 0.0358 0.073 Uiso 1 1 calc R U . . .
H85B H 0.7706 0.8915 -0.0310 0.073 Uiso 1 1 calc R U . . .
C86 C 0.8418(5) 0.9187(4) 0.0070(4) 0.077(2) Uani 1 1 d . . . . .
H86A H 0.8403 0.9157 0.0504 0.092 Uiso 1 1 calc R U . . .
H86B H 0.8901 0.8910 -0.0133 0.092 Uiso 1 1 calc R U . . .
C87 C 0.8477(6) 0.9923(5) -0.0291(5) 0.086(3) Uani 1 1 d . . . . .
H87A H 0.8021 1.0213 -0.0071 0.103 Uiso 1 1 calc R U . . .
H87B H 0.8459 0.9965 -0.0718 0.103 Uiso 1 1 calc R U . . .
C88 C 0.9229(6) 1.0187(6) -0.0359(6) 0.104(3) Uani 1 1 d . . . . .
H88A H 0.9321 1.0025 0.0044 0.155 Uiso 1 1 d . U . . .
H88B H 0.9161 1.0699 -0.0469 0.155 Uiso 1 1 d . U . . .
H88C H 0.9660 1.0023 -0.0693 0.155 Uiso 1 1 d . U . . .
N3J N 0.8932(5) 0.3790(4) -0.0162(3) 0.072(2) Uani 0.5 1 d . . P D 2
C10J C 0.8298(6) 0.3720(5) -0.0246(4) 0.086(3) Uani 0.5 1 d . . P D 2
H10J H 0.8247 0.3740 -0.0640 0.103 Uiso 0.5 1 calc R U P D 2
C6MA C 0.634(2) 0.5333(17) 0.5299(16) 0.088(9) Uiso 0.3 1 d . . P U 2
H6M4 H 0.6088 0.5396 0.5729 0.132 Uiso 0.3 1 d . U P P 2
H6M5 H 0.5942 0.5367 0.5105 0.132 Uiso 0.3 1 d . U P Q 2
H6M6 H 0.6727 0.5653 0.5046 0.132 Uiso 0.3 1 d . U P R 2
C38A C 0.7657(6) 0.9343(6) 0.4109(7) 0.130(5) Uani 0.3 1 d . . P A 2
H38C H 0.7167 0.9249 0.4076 0.156 Uiso 0.3 1 calc R U P A 2
H38D H 0.7652 0.9076 0.4537 0.156 Uiso 0.3 1 calc R U P A 2
C39A C 0.7498(8) 1.0074(8) 0.4166(8) 0.147(5) Uani 0.3 1 d . . P A 2
H39C H 0.7955 1.0334 0.3872 0.176 Uiso 0.3 1 calc R U P A 2
H39D H 0.7431 1.0085 0.4603 0.176 Uiso 0.3 1 calc R U P A 2
C40A C 0.6766(11) 1.0424(9) 0.4014(10) 0.172(7) Uani 0.3 1 d . . P A 2
H40D H 0.6790 1.0321 0.3616 0.258 Uiso 0.3 1 d . U P S 2
H40E H 0.6754 1.0929 0.3941 0.258 Uiso 0.3 1 d . U P T 2
H40F H 0.6301 1.0252 0.4354 0.258 Uiso 0.3 1 d . U P U 2
O6WB O 0.3350(17) 0.5175(14) 0.0483(13) 0.070(7) Uiso 0.2 1 d . . P V 3
Br2M Br 0.8752(4) 0.3866(3) -0.1967(4) 0.0923(16) Uani 0.2 1 d . . P W 2
Br3M Br 0.9743(7) 0.3224(8) -0.2032(5) 0.178(4) Uani 0.2 1 d . U P X 1
O2MB O 0.9786(5) 0.2604(7) -0.2008(5) 0.106(3) Uani 0.8 1 d . . P Y 3
C5IA C 0.8258(16) 0.4897(17) 0.5944(15) 0.157(13) Uani 0.5 1 d D U P K 2
H5I3 H 0.8356 0.4454 0.5822 0.236 Uiso 0.5 1 calc R U P K 2
H5I4 H 0.7751 0.5128 0.5915 0.236 Uiso 0.5 1 calc R U P K 2
H5I5 H 0.8247 0.4810 0.6381 0.236 Uiso 0.5 1 calc R U P K 2
O2M O 0.8844(9) 0.4000(6) -0.2403(7) 0.148(5) Uani 0.8 1 d . . P Z 3
O4WA O 0.6547(16) 0.5857(15) 0.3461(14) 0.148(11) Uani 0.5 1 d . U P A 2

loop_
_atom_site_aniso_label
_atom_site_aniso_U_11
_atom_site_aniso_U_22
_atom_site_aniso_U_33
_atom_site_aniso_U_23
_atom_site_aniso_U_13
_atom_site_aniso_U_12
Br1 0.1145(11) 0.1221(12) 0.0995(10) -0.0113(8) -0.0442(8) -0.0377(9)
O1 0.046(3) 0.091(4) 0.031(2) -0.008(2) -0.002(2) -0.001(2)
C1 0.024(3) 0.071(4) 0.043(4) -0.019(3) -0.006(3) -0.013(3)
N1I 0.101(6) 0.086(6) 0.184(9) -0.061(6) -0.048(7) 0.000(5)
C1I 0.078(6) 0.089(6) 0.129(8) -0.054(6) -0.052(6) 0.013(5)
O1M 0.151(8) 0.285(13) 0.083(5) -0.048(7) -0.025(5) -0.108(9)
C1M 0.114(9) 0.178(12) 0.080(7) 0.003(7) -0.058(7) -0.033(8)
C1P 0.029(3) 0.046(3) 0.030(3) -0.012(2) -0.001(2) -0.009(3)
O1W 0.170(8) 0.113(6) 0.107(6) -0.012(5) -0.063(6) 0.026(6)
Br2 0.1349(14) 0.1157(12) 0.1327(14) -0.0457(11) 0.0164(11) -0.0392(11)
O2 0.048(3) 0.077(3) 0.047(3) -0.021(2) -0.003(2) 0.001(2)
C2 0.032(3) 0.072(5) 0.034(3) -0.008(3) -0.009(3) -0.016(3)
N2I 0.134(8) 0.124(7) 0.129(8) -0.069(7) -0.059(7) 0.038(6)
C2I 0.117(8) 0.111(8) 0.218(12) -0.064(9) -0.095(9) 0.013(7)
C2P 0.028(3) 0.051(4) 0.031(3) -0.015(3) 0.001(2) -0.012(3)
O2W 0.040(4) 0.056(5) 0.172(9) -0.049(5) -0.030(5) 0.001(3)
Br3 0.1081(16) 0.0875(14) 0.1085(16) -0.0300(12) -0.0420(13) 0.0011(12)
O3 0.047(3) 0.070(3) 0.047(3) -0.003(2) -0.009(2) -0.005(2)
C3 0.028(3) 0.077(5) 0.036(3) -0.014(3) -0.006(3) -0.004(3)
N3I 0.123(8) 0.092(6) 0.051(5) -0.019(4) -0.019(5) -0.045(5)
C3I 0.155(9) 0.122(9) 0.173(10) -0.100(8) -0.108(8) 0.036(7)
C3P 0.024(3) 0.066(4) 0.038(3) -0.017(3) 0.000(2) -0.007(3)
O3W 0.077(4) 0.110(5) 0.107(5) 0.012(4) -0.043(4) -0.034(4)
Br4 0.151(2) 0.0940(16) 0.1180(19) -0.0389(14) -0.0316(16) -0.0222(15)
O4 0.042(3) 0.100(4) 0.071(3) 0.008(3) -0.020(3) -0.018(3)
C4 0.036(3) 0.067(5) 0.047(4) -0.015(3) -0.014(3) -0.005(3)
N4I 0.053(3) 0.044(3) 0.042(3) -0.013(2) -0.008(3) -0.004(2)
C4I 0.104(18) 0.122(19) 0.080(15) -0.023(13) -0.019(13) -0.004(15)
O4M 0.089(7) 0.192(12) 0.126(9) -0.106(9) 0.011(6) -0.044(7)
C4M 0.098(12) 0.30(3) 0.075(10) -0.094(15) 0.034(9) -0.062(15)
C4P 0.038(4) 0.050(4) 0.056(4) -0.025(3) -0.001(3) 0.001(3)
O4W 0.20(2) 0.119(17) 0.21(3) -0.10(2) -0.13(2) 0.037(18)
O5 0.077(4) 0.102(5) 0.108(5) 0.037(4) -0.047(4) -0.053(4)
C5 0.034(3) 0.071(5) 0.035(3) -0.008(3) -0.013(3) -0.012(3)
N5I 0.045(3) 0.052(3) 0.053(3) -0.015(3) -0.013(3) -0.002(3)
C5I 0.094(17) 0.133(19) 0.072(13) -0.036(13) -0.008(12) -0.002(14)
O5M 0.093(6) 0.093(7) 0.092(7) -0.014(5) -0.034(5) -0.031(5)
C5M 0.081(8) 0.120(10) 0.042(6) -0.033(6) -0.006(5) -0.031(7)
C5P 0.028(3) 0.066(4) 0.059(4) -0.034(3) -0.007(3) -0.004(3)
O5W 0.072(4) 0.071(4) 0.126(5) -0.024(4) -0.035(4) -0.003(3)
O6 0.042(3) 0.097(4) 0.062(3) 0.002(3) -0.015(2) -0.030(3)
C6 0.029(3) 0.074(5) 0.033(3) -0.009(3) -0.007(3) -0.018(3)
N6I 0.055(3) 0.044(3) 0.043(3) -0.015(2) -0.005(3) 0.002(3)
C6I 0.18(3) 0.14(2) 0.114(19) -0.037(17) -0.018(18) -0.02(2)
O6M 0.107(8) 0.124(9) 0.093(7) -0.025(6) -0.006(6) -0.043(7)
C6M 0.057(8) 0.085(9) 0.137(13) -0.014(9) -0.012(8) -0.012(7)
C6P 0.029(3) 0.057(4) 0.034(3) -0.023(3) 0.002(2) -0.008(3)
O6W 0.152(12) 0.104(9) 0.177(14) -0.035(9) -0.111(11) -0.022(8)
O7 0.073(3) 0.114(5) 0.043(3) -0.022(3) 0.004(3) -0.054(3)
C7 0.028(3) 0.085(5) 0.038(3) -0.018(3) -0.007(3) -0.010(3)
C7I 0.11(2) 0.16(2) 0.12(2) -0.003(18) -0.035(19) -0.049(19)
C7P 0.029(3) 0.065(4) 0.034(3) -0.024(3) -0.004(2) -0.005(3)
O8 0.068(4) 0.129(5) 0.052(3) -0.035(3) 0.003(3) -0.041(3)
C8 0.027(3) 0.074(4) 0.031(3) -0.015(3) 0.001(3) -0.013(3)
C8I 0.109(7) 0.104(7) 0.052(5) -0.007(4) -0.024(5) -0.059(6)
C8P 0.024(3) 0.050(4) 0.042(3) -0.013(3) -0.008(2) -0.006(3)
O9 0.044(3) 0.134(5) 0.040(3) -0.018(3) 0.001(2) -0.024(3)
C9 0.026(3) 0.076(5) 0.035(3) -0.011(3) -0.002(3) -0.015(3)
C9I 0.045(4) 0.075(5) 0.048(4) -0.018(4) -0.003(3) 0.014(4)
C9P 0.024(3) 0.056(4) 0.038(3) -0.015(3) -0.009(2) -0.007(3)
O10 0.037(3) 0.163(6) 0.039(3) 0.012(3) -0.014(2) -0.025(3)
C10 0.035(4) 0.095(6) 0.052(4) -0.002(4) -0.011(3) -0.021(4)
C10I 0.087(6) 0.048(4) 0.054(5) -0.013(3) -0.002(4) 0.006(4)
C10P 0.031(3) 0.050(4) 0.048(4) -0.019(3) -0.015(3) -0.007(3)
O11 0.040(3) 0.158(6) 0.036(3) -0.011(3) -0.009(2) -0.019(3)
C11 0.046(4) 0.089(6) 0.054(4) -0.002(4) -0.010(3) -0.024(4)
C11J 0.079(11) 0.044(8) 0.072(10) -0.016(7) 0.055(9) -0.008(8)
C11I 0.136(18) 0.110(15) 0.058(11) -0.033(10) -0.032(11) -0.019(13)
C11P 0.037(3) 0.046(4) 0.045(3) -0.012(3) -0.013(3) -0.008(3)
O12 0.026(2) 0.112(4) 0.037(2) -0.013(2) -0.0003(18) -0.008(2)
C12 0.031(3) 0.094(6) 0.048(4) -0.014(4) -0.008(3) -0.024(4)
C12I 0.043(3) 0.049(4) 0.039(3) -0.008(3) -0.004(3) -0.012(3)
C12P 0.030(3) 0.052(4) 0.037(3) -0.013(3) -0.007(3) -0.006(3)
O13 0.036(2) 0.079(3) 0.053(3) -0.027(2) 0.003(2) 0.001(2)
C13 0.025(3) 0.075(5) 0.035(3) -0.013(3) -0.001(2) -0.012(3)
C13I 0.042(3) 0.047(4) 0.046(4) -0.010(3) -0.005(3) -0.008(3)
C13P 0.024(3) 0.044(3) 0.041(3) -0.014(3) -0.007(2) -0.002(2)
O14 0.042(3) 0.075(3) 0.058(3) -0.008(2) -0.013(2) -0.008(2)
C14 0.026(3) 0.073(5) 0.049(4) -0.022(3) -0.004(3) -0.009(3)
C14I 0.044(4) 0.051(4) 0.055(4) -0.018(3) -0.012(3) 0.003(3)
C14P 0.027(3) 0.039(3) 0.042(3) -0.007(3) 0.001(3) -0.003(2)
C14Q 0.027(3) 0.039(3) 0.042(3) -0.007(3) 0.001(3) -0.003(2)
O15 0.045(3) 0.081(3) 0.041(3) -0.019(2) -0.006(2) -0.015(2)
C15 0.021(3) 0.072(5) 0.054(4) -0.011(3) -0.011(3) 0.000(3)
C15I 0.051(4) 0.055(4) 0.050(4) -0.017(3) -0.016(3) 0.003(3)
C15P 0.036(3) 0.042(3) 0.042(3) -0.020(3) 0.004(3) -0.005(3)
O16 0.046(3) 0.066(3) 0.058(3) -0.011(2) -0.007(2) -0.023(2)
C16 0.020(3) 0.079(5) 0.041(3) -0.013(3) -0.005(3) -0.005(3)
C16I 0.063(5) 0.061(5) 0.096(6) -0.029(4) -0.032(4) -0.002(4)
C16P 0.031(3) 0.029(3) 0.046(3) -0.012(3) 0.002(3) -0.004(2)
O17 0.050(3) 0.059(3) 0.070(3) 0.001(3) -0.015(3) -0.014(2)
C17 0.039(4) 0.093(5) 0.038(4) -0.020(4) 0.000(3) -0.025(4)
C17I 0.069(5) 0.070(5) 0.079(5) -0.029(4) -0.030(4) -0.005(4)
C17P 0.034(3) 0.038(3) 0.044(4) -0.017(3) 0.004(3) -0.004(3)
O18 0.037(2) 0.050(3) 0.065(3) -0.004(2) -0.009(2) -0.013(2)
C18 0.046(4) 0.099(6) 0.052(4) -0.031(4) -0.008(3) -0.018(4)
C18I 0.066(5) 0.069(5) 0.059(4) -0.024(4) -0.011(4) 0.011(4)
C18P 0.040(4) 0.046(4) 0.044(4) -0.024(3) -0.001(3) 0.002(3)
O19 0.040(3) 0.081(4) 0.052(3) -0.009(2) -0.006(2) -0.010(2)
C19 0.028(3) 0.100(6) 0.042(4) -0.016(4) -0.005(3) -0.015(4)
C19P 0.046(4) 0.054(4) 0.048(4) -0.033(3) -0.002(3) -0.006(3)
O20 0.062(3) 0.093(4) 0.073(4) -0.020(3) -0.025(3) -0.017(3)
C20 0.024(3) 0.087(5) 0.044(4) 0.000(4) -0.009(3) -0.003(3)
C20P 0.042(4) 0.041(4) 0.060(4) -0.030(3) 0.003(3) -0.008(3)
O21 0.084(4) 0.119(5) 0.051(3) -0.023(3) -0.020(3) -0.020(3)
C21 0.027(4) 0.098(7) 0.072(5) 0.014(5) -0.014(3) -0.007(4)
C21A 0.027(4) 0.098(7) 0.072(5) 0.014(5) -0.014(3) -0.007(4)
C21P 0.030(3) 0.050(4) 0.044(3) -0.009(3) -0.008(3) -0.018(3)
O22 0.082(4) 0.088(4) 0.068(3) -0.025(3) -0.020(3) -0.018(3)
C22 0.031(3) 0.075(5) 0.045(4) 0.000(3) -0.003(3) -0.008(3)
C22P 0.033(3) 0.051(4) 0.047(4) -0.020(3) 0.000(3) -0.020(3)
O23 0.077(4) 0.063(3) 0.068(3) -0.030(3) -0.010(3) -0.003(3)
C23 0.024(3) 0.088(5) 0.053(4) 0.010(4) -0.007(3) -0.014(3)
C23P 0.041(4) 0.073(5) 0.036(4) -0.021(3) -0.001(3) -0.021(3)
O24 0.049(3) 0.062(3) 0.064(3) -0.022(2) -0.005(2) 0.001(2)
C24 0.030(4) 0.124(7) 0.034(4) 0.011(4) -0.009(3) -0.022(4)
C24P 0.046(4) 0.078(5) 0.039(4) -0.012(3) -0.014(3) -0.011(4)
O25 0.029(2) 0.075(3) 0.057(3) -0.027(2) -0.0127(19) 0.008(2)
C25 0.033(4) 0.101(6) 0.034(4) -0.002(4) 0.001(3) -0.014(4)
C25P 0.032(3) 0.071(5) 0.046(4) -0.021(3) -0.010(3) -0.005(3)
O26 0.046(3) 0.057(3) 0.086(4) -0.037(3) -0.016(3) 0.002(2)
C26 0.025(3) 0.088(5) 0.038(4) 0.008(3) -0.004(3) -0.016(3)
C26P 0.028(3) 0.052(4) 0.032(3) -0.006(3) -0.004(2) -0.016(3)
O27 0.042(3) 0.072(3) 0.111(4) -0.058(3) -0.021(3) -0.003(2)
C27 0.028(3) 0.067(4) 0.041(4) 0.010(3) -0.003(3) -0.014(3)
C27P 0.028(3) 0.057(4) 0.040(3) -0.014(3) -0.006(3) -0.006(3)
O28 0.045(2) 0.054(3) 0.058(3) -0.030(2) -0.015(2) -0.005(2)
C28 0.030(3) 0.068(5) 0.046(4) -0.007(3) -0.007(3) -0.013(3)
C28P 0.030(3) 0.068(4) 0.043(3) -0.022(3) -0.007(3) -0.005(3)
O29 0.052(3) 0.043(2) 0.056(3) -0.014(2) -0.005(2) -0.015(2)
C29 0.031(3) 0.098(6) 0.043(4) -0.018(4) -0.006(3) -0.015(3)
C29P 0.044(4) 0.086(5) 0.041(4) -0.030(4) -0.003(3) -0.009(4)
O30 0.037(2) 0.046(2) 0.040(2) -0.0099(18) 0.0037(18) -0.0110(18)
C30 0.037(4) 0.094(6) 0.053(4) -0.023(4) -0.014(3) -0.004(4)
C30P 0.051(4) 0.096(6) 0.046(4) -0.031(4) 0.003(3) -0.008(4)
O31 0.024(2) 0.057(3) 0.041(2) -0.0193(19) 0.0053(17) -0.0077(18)
C31 0.059(5) 0.096(6) 0.052(4) -0.027(4) -0.002(4) -0.013(4)
C31P 0.090(7) 0.114(8) 0.061(5) -0.037(5) 0.024(5) -0.022(6)
O32 0.043(3) 0.067(3) 0.042(2) -0.028(2) 0.0028(19) -0.011(2)
C32 0.108(8) 0.125(8) 0.052(5) -0.034(5) 0.003(5) -0.016(6)
C32P 0.037(3) 0.046(4) 0.047(4) -0.007(3) -0.003(3) 0.001(3)
C32Q 0.037(3) 0.046(4) 0.047(4) -0.007(3) -0.003(3) 0.001(3)
O33 0.047(3) 0.094(4) 0.062(3) -0.049(3) 0.003(2) -0.018(3)
C33 0.032(4) 0.090(6) 0.068(5) -0.035(4) -0.005(3) 0.001(4)
C33P 0.052(4) 0.042(4) 0.058(4) -0.009(3) -0.002(3) 0.001(3)
C33Q 0.052(4) 0.042(4) 0.058(4) -0.009(3) -0.002(3) 0.001(3)
O34 0.053(3) 0.081(4) 0.041(3) -0.027(2) -0.009(2) -0.006(2)
C34 0.051(5) 0.131(8) 0.078(6) -0.062(6) -0.008(4) -0.003(5)
C34P 0.079(6) 0.054(5) 0.082(6) -0.001(4) -0.009(5) 0.010(4)
C34Q 0.079(6) 0.054(5) 0.082(6) -0.001(4) -0.009(5) 0.010(4)
O35 0.072(3) 0.105(4) 0.042(3) -0.020(3) -0.024(3) 0.009(3)
C35 0.114(9) 0.173(13) 0.127(10) -0.099(10) -0.043(8) 0.041(9)
C35P 0.119(16) 0.036(8) 0.094(13) -0.005(8) -0.016(11) 0.006(9)
C35Q 0.051(8) 0.052(9) 0.086(11) -0.005(8) -0.029(8) -0.004(7)
O36 0.051(3) 0.084(4) 0.048(3) -0.024(3) -0.020(2) 0.010(3)
C36 0.122(11) 0.35(3) 0.159(14) -0.190(18) 0.018(10) -0.028(14)
C36P 0.059(5) 0.062(5) 0.061(5) -0.026(4) -0.008(4) -0.016(4)
C36Q 0.056(6) 0.053(6) 0.060(6) -0.031(6) -0.006(6) -0.020(5)
C37 0.044(6) 0.085(9) 0.080(8) 0.022(7) -0.018(6) -0.008(6)
C37A 0.037(14) 0.09(2) 0.13(3) 0.06(2) -0.034(17) -0.015(14)
C37P 0.059(5) 0.059(5) 0.068(5) -0.029(4) -0.007(4) -0.017(4)
C37Q 0.058(6) 0.055(6) 0.062(6) -0.031(6) -0.005(6) -0.021(5)
C38 0.067(6) 0.086(7) 0.177(12) 0.030(8) -0.021(7) -0.007(5)
C38P 0.071(5) 0.073(6) 0.075(6) -0.023(5) -0.014(5) -0.026(4)
C38Q 0.070(6) 0.069(7) 0.073(7) -0.023(6) -0.008(6) -0.020(6)
C39 0.113(10) 0.158(13) 0.173(13) -0.031(10) -0.062(9) -0.006(9)
C39P 0.085(5) 0.072(5) 0.101(6) -0.026(4) -0.022(5) -0.023(4)
C39Q 0.085(5) 0.072(5) 0.101(6) -0.026(4) -0.022(5) -0.023(4)
C40 0.193(16) 0.138(12) 0.198(16) -0.055(11) -0.108(14) 0.070(12)
C40P 0.041(3) 0.061(4) 0.038(3) -0.011(3) -0.004(3) -0.019(3)
C41 0.043(4) 0.076(5) 0.077(5) -0.008(4) -0.008(4) -0.015(4)
C41P 0.050(4) 0.071(5) 0.048(4) -0.015(3) -0.009(3) -0.014(3)
C42 0.062(5) 0.082(6) 0.092(6) -0.007(5) -0.024(4) -0.023(4)
C42P 0.066(5) 0.085(6) 0.049(4) -0.011(4) -0.005(4) -0.020(4)
C43 0.068(6) 0.100(8) 0.117(8) -0.011(6) -0.011(5) -0.024(5)
C43P 0.062(5) 0.105(7) 0.055(5) -0.018(4) -0.004(4) -0.010(5)
C44 0.162(12) 0.083(7) 0.136(10) 0.009(7) -0.052(9) -0.054(8)
C44P 0.052(4) 0.053(4) 0.077(5) -0.026(4) -0.010(4) -0.017(3)
C44Q 0.052(4) 0.053(4) 0.077(5) -0.026(4) -0.010(4) -0.017(3)
C45 0.035(3) 0.043(4) 0.047(4) -0.015(3) 0.000(3) -0.007(3)
C46 0.033(3) 0.049(4) 0.040(3) -0.011(3) 0.001(3) -0.007(3)
C47 0.031(3) 0.053(4) 0.045(4) -0.019(3) 0.010(3) -0.012(3)
C48 0.039(4) 0.046(4) 0.047(4) -0.011(3) -0.001(3) -0.014(3)
C49 0.036(3) 0.058(4) 0.039(3) -0.016(3) 0.002(3) -0.021(3)
C50 0.029(3) 0.048(4) 0.043(4) -0.020(3) 0.005(3) -0.013(3)
C51 0.038(4) 0.059(5) 0.066(4) -0.035(4) 0.015(3) -0.015(3)
C51A 0.038(4) 0.059(5) 0.066(4) -0.035(4) 0.015(3) -0.015(3)
C52 0.042(4) 0.048(4) 0.035(3) -0.015(3) 0.014(3) -0.008(3)
C53 0.027(3) 0.048(4) 0.046(4) -0.026(3) 0.011(3) -0.005(3)
C54 0.030(3) 0.053(4) 0.043(3) -0.022(3) 0.005(3) -0.005(3)
C55 0.037(3) 0.047(4) 0.044(4) -0.015(3) 0.001(3) -0.003(3)
C56 0.029(3) 0.048(4) 0.050(4) -0.020(3) 0.007(3) -0.005(3)
C57 0.029(3) 0.054(4) 0.046(4) -0.020(3) 0.009(3) -0.002(3)
C58 0.036(3) 0.060(4) 0.049(4) -0.008(3) 0.004(3) -0.001(3)
C58A 0.036(3) 0.060(4) 0.049(4) -0.008(3) 0.004(3) -0.001(3)
C59 0.038(4) 0.069(5) 0.052(4) -0.005(3) -0.008(3) -0.004(3)
C60 0.032(3) 0.063(4) 0.044(4) -0.007(3) -0.003(3) 0.001(3)
C61 0.040(4) 0.070(5) 0.051(4) -0.008(4) -0.013(3) 0.000(3)
C62 0.055(4) 0.075(5) 0.058(5) -0.004(4) -0.025(4) -0.013(4)
C63 0.061(5) 0.082(5) 0.051(4) -0.017(4) -0.024(4) -0.002(4)
C64 0.037(4) 0.088(6) 0.046(4) -0.017(4) -0.008(3) 0.002(4)
C65 0.061(5) 0.083(5) 0.039(4) -0.006(4) -0.012(3) -0.007(4)
C65A 0.061(5) 0.083(5) 0.039(4) -0.006(4) -0.012(3) -0.007(4)
C66 0.052(4) 0.067(5) 0.032(3) -0.015(3) 0.009(3) -0.001(4)
C67 0.045(4) 0.074(5) 0.035(3) -0.021(3) 0.000(3) 0.000(4)
C68 0.043(4) 0.078(5) 0.039(4) -0.015(3) -0.003(3) -0.009(4)
C69 0.065(5) 0.067(5) 0.044(4) -0.025(3) 0.006(3) -0.009(4)
C70 0.044(4) 0.066(5) 0.035(3) -0.018(3) 0.001(3) 0.006(3)
C71 0.044(4) 0.066(5) 0.029(3) -0.013(3) 0.005(3) -0.012(3)
C72 0.041(4) 0.067(5) 0.041(4) -0.017(3) 0.007(3) -0.004(3)
C73 0.040(5) 0.050(6) 0.063(7) -0.017(5) -0.004(5) -0.011(5)
C73A 0.071(13) 0.055(12) 0.050(12) -0.036(10) 0.015(10) -0.018(10)
C74 0.071(8) 0.050(7) 0.063(9) -0.027(7) -0.011(8) -0.006(6)
C74A 0.089(17) 0.063(15) 0.056(18) -0.042(15) -0.001(16) -0.010(12)
C75 0.096(12) 0.125(15) 0.077(14) -0.051(10) -0.029(10) -0.003(10)
C75A 0.17(3) 0.10(2) 0.08(2) -0.030(18) -0.02(2) 0.02(2)
C76 0.086(14) 0.084(14) 0.18(2) -0.027(13) -0.040(16) -0.008(13)
C76A 0.18(4) 0.13(3) 0.08(2) -0.05(2) -0.05(3) 0.00(3)
C77 0.055(5) 0.056(5) 0.084(6) -0.005(4) -0.001(4) 0.010(4)
C77A 0.055(5) 0.056(5) 0.084(6) -0.005(4) -0.001(4) 0.010(4)
C78 0.027(7) 0.058(9) 0.092(11) -0.007(8) -0.023(7) -0.011(6)
C78A 0.108(14) 0.060(10) 0.063(10) -0.022(8) -0.013(9) -0.001(9)
C79 0.060(9) 0.068(10) 0.078(11) -0.006(8) -0.025(8) 0.004(8)
C79A 0.114(18) 0.064(12) 0.119(17) -0.024(11) -0.027(14) 0.005(12)
C80 0.072(14) 0.21(3) 0.13(2) 0.05(2) -0.029(14) 0.024(16)
C80A 0.11(2) 0.12(2) 0.22(3) -0.07(2) -0.02(2) 0.026(18)
C81 0.068(5) 0.071(5) 0.062(5) -0.007(4) -0.011(4) -0.016(4)
C81A 0.068(5) 0.071(5) 0.062(5) -0.007(4) -0.011(4) -0.016(4)
C82 0.075(5) 0.084(6) 0.071(5) 0.010(4) -0.032(4) -0.019(4)
C82A 0.075(5) 0.084(6) 0.071(5) 0.010(4) -0.032(4) -0.019(4)
C83 0.069(11) 0.087(12) 0.085(12) -0.036(10) -0.010(9) 0.005(9)
C83A 0.066(14) 0.065(13) 0.094(16) -0.014(13) -0.048(12) 0.002(11)
C84 0.125(16) 0.089(13) 0.22(2) 0.020(15) -0.109(17) -0.021(12)
C84A 0.11(2) 0.089(18) 0.093(18) 0.015(14) -0.034(16) 0.024(15)
C85 0.070(5) 0.054(4) 0.046(4) -0.009(3) -0.004(3) -0.012(4)
C86 0.075(6) 0.073(5) 0.072(5) -0.017(4) -0.009(4) -0.015(4)
C87 0.084(6) 0.073(6) 0.080(6) -0.008(5) -0.005(5) -0.023(5)
C88 0.085(7) 0.097(7) 0.117(8) -0.025(6) -0.011(6) -0.029(6)
N3J 0.087(6) 0.048(4) 0.054(5) -0.013(3) -0.002(4) 0.006(4)
C10J 0.123(8) 0.092(6) 0.051(5) -0.019(4) -0.019(5) -0.045(5)
C38A 0.067(6) 0.086(7) 0.177(12) 0.030(8) -0.021(7) -0.007(5)
C39A 0.113(10) 0.158(13) 0.173(13) -0.031(10) -0.062(9) -0.006(9)
C40A 0.193(16) 0.138(12) 0.198(16) -0.055(11) -0.108(14) 0.070(12)
Br2M 0.087(3) 0.095(4) 0.107(4) -0.028(4) -0.046(4) -0.003(3)
Br3M 0.156(8) 0.243(13) 0.127(7) -0.049(8) -0.019(5) -0.052(9)
O2MB 0.088(6) 0.145(9) 0.108(7) -0.064(7) -0.020(5) -0.034(6)
C5IA 0.089(19) 0.24(3) 0.17(3) -0.12(3) -0.024(19) 0.00(2)
O2M 0.187(13) 0.107(8) 0.125(10) -0.024(8) -0.055(10) 0.042(8)
O4WA 0.143(16) 0.088(13) 0.18(2) -0.083(15) 0.025(14) -0.010(10)

loop_
_atom_type_symbol
_atom_type_description
_atom_type_scat_dispersion_real
_atom_type_scat_dispersion_imag
_atom_type_scat_source
C C 0.0040 0.0020 'XDISP Program in WinGX L.Kissel & R.H.Pratt Acta Cryst A46 170 1990'
H H 0.0000 0.0000 'XDISP Program in WinGX L.Kissel & R.H.Pratt Acta Cryst A46 170 1990'
N N 0.0076 0.0040 'XDISP Program in WinGX L.Kissel & R.H.Pratt Acta Cryst A46 170 1990'
O O 0.0132 0.0074 'XDISP Program in WinGX L.Kissel & R.H.Pratt Acta Cryst A46 170 1990'
Br Br -0.7406 2.7887 'XDISP Program in WinGX L.Kissel & R.H.Pratt Acta Cryst A46 170 1990'

loop_
_geom_angle_atom_site_label_1
_geom_angle_atom_site_label_2
_geom_angle_atom_site_label_3
_geom_angle
_geom_angle_site_symmetry_1
_geom_angle_site_symmetry_3
C3 O1 H1 109.3 . .
C2 C1 C6 121.0(6) . .
C2 C1 H37 119.5 . .
C6 C1 H37 119.5 . .
C2I N1I C7I 102(2) . 2_766
C2I N1I C1I 113.3(14) . .
C7I N1I C1I 140.6(19) 2_766 .
C2I N1I C4I 129.4(17) . .
C1I N1I C4I 116.1(14) . .
N1I C1I N2I 110.5(11) . .
N1I C1I H1I 124.7 . .
N2I C1I H1I 124.7 . .
C1M O1M H1M 109.5 . .
O1M C1M H1M1 110.0 . .
O1M C1M H1M2 110.5 . .
H1M1 C1M H1M2 110.4 . .
O1M C1M H1M3 107.8 . .
H1M1 C1M H1M3 108.4 . .
H1M2 C1M H1M3 109.6 . .
C2P C1P C6P 121.9(6) . .
C2P C1P H1P 119.1 . .
C6P C1P H1P 119.1 . .
C4 O2 H2 108.5 . .
C3 C2 C1 118.4(6) . .
C3 C2 C28 121.4(5) . .
C1 C2 C28 120.2(6) . .
C5I N2I C1I 140.4(16) . .
C5I N2I C3I 115.7(17) . .
C1I N2I C3I 99.3(12) . .
C1I N2I C5IA 113.2(16) . .
C3I N2I C5IA 145.4(16) . .
C3I C2I N1I 105.3(15) . .
C3I C2I H2I 127.4 . .
N1I C2I H2I 127.4 . .
C3P C2P C1P 118.6(5) . .
C3P C2P C27P 122.2(5) . .
C1P C2P C27P 119.2(5) . .
C5 O3 H3 108.6 . .
C2 C3 O1 120.3(6) . .
C2 C3 C4 121.7(6) . .
O1 C3 C4 118.0(6) . .
C10I N3I C8I 107.9(7) . .
C10I N3I C11I 121.0(12) . .
C8I N3I C11I 130.1(13) . .
C2I C3I N2I 111.5(11) . .
C2I C3I H3I 124.2 . .
N2I C3I H3I 124.2 . .
O25 C3P C2P 122.9(6) . .
O25 C3P C4P 115.7(6) . .
C2P C3P C4P 121.4(6) . .
C10 O4 H4 109.5 . .
O2 C4 C5 122.1(6) . .
O2 C4 C3 118.9(6) . .
C5 C4 C3 118.8(6) . .
C9I N4I C8I 108.3(6) . .
C9I N4I C12I 125.7(6) . .
C8I N4I C12I 125.9(6) . .
N1I C4I H4I1 109.5 . .
N1I C4I H4I2 109.5 . .
H4I1 C4I H4I2 109.5 . .
N1I C4I H4I3 109.5 . .
H4I1 C4I H4I3 109.5 . .
H4I2 C4I H4I3 109.5 . .
C4M O4M H4M 109.5 . .
O4M C4M H4M1 108.0 . .
O4M C4M H4M2 109.7 . .
H4M1 C4M H4M2 109.6 . .
O4M C4M H4M3 109.2 . .
H4M1 C4M H4M3 109.3 . .
H4M2 C4M H4M3 111.0 . .
O26 C4P C5P 121.3(6) . .
O26 C4P C3P 120.2(6) . .
C5P C4P C3P 118.4(6) . .
C11 O5 H5 109.5 . .
C6 C5 C4 121.7(6) . .
C6 C5 O3 122.4(5) . .
C4 C5 O3 115.9(6) . .
C15I N5I C16I 108.8(6) . .
C15I N5I C14I 125.8(6) . .
C16I N5I C14I 125.2(6) . .
N2I C5I C6I 115(2) . .
N2I C5I H5I1 108.4 . .
C6I C5I H5I1 108.4 . .
N2I C5I H5I2 108.4 . .
C6I C5I H5I2 108.4 . .
H5I1 C5I H5I2 107.5 . .
C5M O5M H5M 109.5 . .
O5M C5M H5M1 108.7 . .
O5M C5M H5M2 108.8 . .
H5M1 C5M H5M2 110.9 . .
O5M C5M H5M3 108.0 . .
H5M1 C5M H5M3 110.0 . .
H5M2 C5M H5M3 110.3 . .
O27 C5P C4P 117.3(6) . .
O27 C5P C6P 120.6(6) . .
C4P C5P C6P 122.0(6) . .
C12 O6 H6 109.5 . .
C5 C6 C1 118.2(6) . .
C5 C6 C7 120.1(6) . .
C1 C6 C7 121.6(6) . .
C15I N6I C17I 109.1(6) . .
C15I N6I C18I 126.0(6) . .
C17I N6I C18I 124.8(6) . .
C5I C6I C7I 114(3) . .
C5I C6I H6I1 108.8 . .
C7I C6I H6I1 108.8 . .
C5I C6I H6I2 108.8 . .
C7I C6I H6I2 108.8 . .
H6I1 C6I H6I2 107.7 . .
C6M O6M H6M 113.6 . .
O6M C6M H6M1 113.1 . .
O6M C6M H6M2 113.8 . .
H6M1 C6M H6M2 105.2 . .
O6M C6M H6M3 113.1 . .
H6M1 C6M H6M3 105.2 . .
H6M2 C6M H6M3 105.7 . .
C6MA O6MA H6MA 113.8 . .
C5P C6P C1P 117.6(6) . .
C5P C6P C7P 121.7(5) . .
C1P C6P C7P 120.6(6) . .
C17 O7 H7 109.5 . .
C29 C7 C6 115.6(6) . .
C29 C7 C9 110.8(5) . .
C6 C7 C9 109.4(5) . .
C29 C7 H38 106.9 . .
C6 C7 H38 106.9 . .
C9 C7 H38 106.9 . .
N1I C7I C6I 120(3) 2_766 .
N1I C7I H7I1 107.2 2_766 .
C6I C7I H7I1 107.2 . .
N1I C7I H7I2 107.2 2_766 .
C6I C7I H7I2 107.2 . .
H7I1 C7I H7I2 106.8 . .
C6P C7P C28P 113.6(5) . .
C6P C7P C9P 110.5(5) . .
C28P C7P C9P 113.2(5) . .
C6P C7P H7P 106.3 . .
C28P C7P H7P 106.3 . .
C9P C7P H7P 106.3 . .
C18 O8 H8 109.5 . .
C9 C8 C13 123.0(6) . .
C9 C8 H39 118.5 . .
C13 C8 H39 118.5 . .
N4I C8I N3I 106.3(8) . .
N4I C8I H8I 126.8 . .
N3I C8I H8I 126.8 . .
C13P C8P C9P 122.5(6) . .
C13P C8P H8P 118.8 . .
C9P C8P H8P 118.8 . .
C19 O9 H9 109.2 . .
C8 C9 C10 118.8(6) . .
C8 C9 C7 121.3(6) . .
C10 C9 C7 119.9(6) . .
C10I C9I N4I 107.4(8) . .
C10I C9I H9I 126.3 . .
N4I C9I H9I 126.3 . .
C10P C9P C8P 118.8(5) . .
C10P C9P C7P 119.3(5) . .
C8P C9P C7P 121.9(5) . .
C24 O10 H10 109.0 . .
C11 C10 C9 120.0(7) . .
C11 C10 O4 116.8(7) . .
C9 C10 O4 123.2(6) . .
N3I C10I C9I 110.1(7) . .
N3I C10I H10I 125.0 . .
C9I C10I H10I 125.0 . .
O28 C10P C9P 123.9(5) . .
O28 C10P C11P 116.2(5) . .
C9P C10P C11P 119.9(5) . .
C25 O11 H11 109.5 . .
O5 C11 C10 121.5(7) . .
O5 C11 C12 119.2(6) . .
C10 C11 C12 119.2(7) . .
H11A C11J H11B 109.5 . .
H11A C11J H11C 109.5 . .
H11B C11J H11C 109.5 . .
N3I C11I H11D 109.5 . .
N3I C11I H11E 109.5 . .
H11D C11I H11E 109.5 . .
N3I C11I H11F 109.5 . .
H11D C11I H11F 109.5 . .
H11E C11I H11F 109.5 . .
O29 C11P C10P 122.9(5) . .
O29 C11P C12P 116.9(5) . .
C10P C11P C12P 120.2(6) . .
C26 O12 H12 109.1 . .
C13 C12 C11 122.3(6) . .
C13 C12 O6 118.4(6) . .
C11 C12 O6 119.4(7) . .
N4I C12I C13I 110.9(5) . .
N4I C12I H12A 109.5 . .
C13I C12I H12A 109.5 . .
N4I C12I H12B 109.5 . .
C13I C12I H12B 109.5 . .
H12A C12I H12B 108.1 . .
O30 C12P C13P 118.5(5) . .
O30 C12P C11P 120.9(5) . .
C13P C12P C11P 120.6(5) . .
C47 O13 H13 109.5 . .
C12 C13 C8 116.6(6) . .
C12 C13 C14 122.4(6) . .
C8 C13 C14 120.9(6) . .
C14I C13I C12I 113.6(5) . .
C14I C13I H13A 108.8 . .
C12I C13I H13A 108.8 . .
C14I C13I H13B 108.8 . .
C12I C13I H13B 108.8 . .
H13A C13I H13B 107.7 . .
C8P C13P C12P 118.0(5) . .
C8P C13P C14P 122.7(5) . .
C12P C13P C14P 119.4(5) . .
C48 O14 H14 109.5 . .
C13 C14 C33 111.9(6) . .
C13 C14 C16 110.7(5) . .
C33 C14 C16 115.3(6) . .
C13 C14 H40 106.1 . .
C33 C14 H40 106.1 . .
C16 C14 H40 106.1 . .
N5I C14I C13I 112.7(5) . .
N5I C14I H14A 109.1 . .
C13I C14I H14A 109.1 . .
N5I C14I H14B 109.1 . .
C13I C14I H14B 109.1 . .
H14A C14I H14B 107.8 . .
C16P C14P C32P 113.7(5) . .
C16P C14P C13P 110.2(5) . .
C32P C14P C13P 112.8(5) . .
C16P C14P H14P 106.5 . .
C32P C14P H14P 106.5 . .
C13P C14P H14P 106.5 . .
C49 O15 H15 109.0 . .
C16 C15 C20 122.7(7) . .
C16 C15 H41 118.7 . .
C20 C15 H41 118.7 . .
N5I C15I N6I 108.4(6) . .
N5I C15I H15I 125.8 . .
N6I C15I H15I 125.8 . .
C20P C15P C16P 122.8(6) . .
C20P C15P H15P 118.6 . .
C16P C15P H15P 118.6 . .
C54 O16 H16 109.5 . .
C15 C16 C17 118.0(6) . .
C15 C16 C14 122.0(6) . .
C17 C16 C14 120.0(6) . .
C17I C16I N5I 107.4(7) . .
C17I C16I H16I 126.3 . .
N5I C16I H16I 126.3 . .
C17P C16P C15P 117.3(6) . .
C17P C16P C14P 122.4(5) . .
C15P C16P C14P 120.3(5) . .
C55 O17 H17 109.5 . .
C18 C17 O7 116.3(7) . .
C18 C17 C16 120.2(7) . .
O7 C17 C16 123.4(6) . .
C16I C17I N6I 106.3(7) . .
C16I C17I H17I 126.9 . .
N6I C17I H17I 126.9 . .
C16P C17P O31 123.6(6) . .
C16P C17P C18P 121.1(5) . .
O31 C17P C18P 115.4(5) . .
C56 O18 H18 109.5 . .
C17 C18 C19 120.7(7) . .
C17 C18 O8 116.7(7) . .
C19 C18 O8 122.6(6) . .
N6I C18I H18A 109.5 . .
N6I C18I H18B 109.5 . .
H18A C18I H18B 109.5 . .
N6I C18I H18C 109.5 . .
H18A C18I H18C 109.5 . .
H18B C18I H18C 109.5 . .
O32 C18P C19P 118.2(6) . .
O32 C18P C17P 121.8(5) . .
C19P C18P C17P 120.0(6) . .
C61 O19 H19 109.5 . .
O9 C19 C18 114.3(7) . .
O9 C19 C20 124.6(6) . .
C18 C19 C20 121.0(6) . .
O33 C19P C18P 120.0(6) . .
O33 C19P C20P 119.6(6) . .
C18P C19P C20P 120.3(6) . .
C62 O20 H20 109.5 . .
C19 C20 C15 117.4(6) . .
C19 C20 C21 122.3(7) . .
C15 C20 C21 120.3(8) . .
C15P C20P C19P 118.4(6) . .
C15P C20P C44P 119.5(6) . .
C19P C20P C44P 122.1(6) . .
C63 O21 H21 108.5 . .
C37 C21 C20 117.7(8) . .
C37 C21 C23 111.8(8) . .
C20 C21 C23 111.8(6) . .
C37 C21 H42 104.7 . .
C20 C21 H42 104.7 . .
C23 C21 H42 104.7 . .
C22P C21P C26P 122.3(6) . .
C22P C21P H21P 118.9 . .
C26P C21P H21P 118.9 . .
C68 O22 H22 109.6 . .
C23 C22 C27 122.1(7) . .
C23 C22 H43 119.0 . .
C27 C22 H43 119.0 . .
C23P C22P C21P 117.7(6) . .
C23P C22P C44P 122.1(6) . .
C21P C22P C44P 120.1(6) . .
C69 O23 H23 109.5 . .
C22 C23 C24 118.5(6) . .
C22 C23 C21 121.6(7) . .
C24 C23 C21 119.8(7) . .
C24P C23P C22P 121.5(6) . .
C24P C23P O34 114.4(6) . .
C22P C23P O34 124.0(6) . .
C70 O24 H24 107.5 . .
O10 C24 C23 120.3(6) . .
O10 C24 C25 119.1(7) . .
C23 C24 C25 120.5(7) . .
O35 C24P C23P 121.5(6) . .
O35 C24P C25P 118.2(7) . .
C23P C24P C25P 120.3(6) . .
C3P O25 H25 109.1 . .
O11 C25 C26 122.8(6) . .
O11 C25 C24 118.0(6) . .
C26 C25 C24 119.2(7) . .
O36 C25P C26P 120.1(6) . .
O36 C25P C24P 119.8(6) . .
C26P C25P C24P 120.1(6) . .
C4P O26 H26 109.5 . .
C27 C26 C25 122.2(6) . .
C27 C26 O12 123.3(6) . .
C25 C26 O12 114.4(6) . .
C25P C26P C21P 118.0(5) . .
C25P C26P C27P 119.0(6) . .
C21P C26P C27P 123.0(5) . .
C5P O27 H27 108.8 . .
C26 C27 C22 117.5(6) . .
C26 C27 C28 122.1(6) . .
C22 C27 C28 120.4(6) . .
C40P C27P C26P 114.9(5) . .
C40P C27P C2P 112.3(5) . .
C26P C27P C2P 110.7(5) . .
C40P C27P H27P 106.1 . .
C26P C27P H27P 106.1 . .
C2P C27P H27P 106.1 . .
C10P O28 H28 109.5 . .
C27 C28 C41 114.2(6) . .
C27 C28 C2 110.3(5) . .
C41 C28 C2 114.5(6) . .
C27 C28 H44 105.7 . .
C41 C28 H44 105.7 . .
C2 C28 H44 105.7 . .
C7P C28P C29P 113.1(6) . .
C7P C28P H28A 109.0 . .
C29P C28P H28A 109.0 . .
C7P C28P H28B 109.0 . .
C29P C28P H28B 109.0 . .
H28A C28P H28B 107.8 . .
C11P O29 H29 109.0 . .
C7 C29 C30 111.7(6) . .
C7 C29 H29A 109.3 . .
C30 C29 H29A 109.3 . .
C7 C29 H29B 109.3 . .
C30 C29 H29B 109.3 . .
H29A C29 H29B 108.0 . .
C30P C29P C28P 114.0(6) . .
C30P C29P H29C 108.7 . .
C28P C29P H29C 108.7 . .
C30P C29P H29D 108.7 . .
C28P C29P H29D 108.7 . .
H29C C29P H29D 107.6 . .
C12P O30 H30 109.5 . .
C31 C30 C29 112.7(7) . .
C31 C30 H30A 109.0 . .
C29 C30 H30A 109.0 . .
C31 C30 H30B 109.0 . .
C29 C30 H30B 109.0 . .
H30A C30 H30B 107.8 . .
C29P C30P C31P 114.2(7) . .
C29P C30P H30C 108.7 . .
C31P C30P H30C 108.7 . .
C29P C30P H30D 108.7 . .
C31P C30P H30D 108.7 . .
H30C C30P H30D 107.6 . .
C17P O31 H31 109.5 . .
C30 C31 C32 110.8(8) . .
C30 C31 H31A 109.5 . .
C32 C31 H31A 109.5 . .
C30 C31 H31B 109.5 . .
C32 C31 H31B 109.5 . .
H31A C31 H31B 108.1 . .
C30P C31P H31C 109.5 . .
C30P C31P H31D 109.5 . .
H31C C31P H31D 109.5 . .
C30P C31P H31E 109.5 . .
H31C C31P H31E 109.5 . .
H31D C31P H31E 109.5 . .
C18P O32 H32 109.5 . .
C31 C32 H32A 109.5 . .
C31 C32 H32B 109.5 . .
H32A C32 H32B 109.5 . .
C31 C32 H32C 109.5 . .
H32A C32 H32C 109.5 . .
H32B C32 H32C 109.5 . .
C33P C32P C14P 112.7(5) . .
C33P C32P H32D 109.1 . .
C14P C32P H32D 109.1 . .
C33P C32P H32E 109.1 . .
C14P C32P H32E 109.1 . .
H32D C32P H32E 107.8 . .
C19P O33 H33 109.7 . .
C14 C33 C34 112.4(7) . .
C14 C33 H33A 109.1 . .
C34 C33 H33A 109.1 . .
C14 C33 H33B 109.1 . .
C34 C33 H33B 109.1 . .
H33A C33 H33B 107.9 . .
C34P C33P C32P 115.7(6) . .
C34P C33P H33C 108.4 . .
C32P C33P H33C 108.4 . .
C34P C33P H33D 108.4 . .
C32P C33P H33D 108.4 . .
H33C C33P H33D 107.4 . .
C23P O34 H34 109.5 . .
C35 C34 C33 115.6(10) . .
C35 C34 H34A 108.4 . .
C33 C34 H34A 108.4 . .
C35 C34 H34B 108.4 . .
C33 C34 H34B 108.4 . .
H34A C34 H34B 107.4 . .
C35Q C34P C33P 118.9(10) . .
C35Q C34P H34C 107.6 . .
C33P C34P H34C 107.6 . .
C35Q C34P H34D 107.6 . .
C33P C34P H34D 107.6 . .
H34C C34P H34D 107.0 . .
C24P O35 H35 109.5 . .
C36 C35 C34 112.0(15) . .
C36 C35 H35A 109.2 . .
C34 C35 H35A 109.2 . .
C36 C35 H35B 109.2 . .
C34 C35 H35B 109.2 . .
H35A C35 H35B 107.9 . .
H35C C35P H35D 109.5 . .
H35C C35P H35E 109.5 . .
H35D C35P H35E 109.5 . .
C34P C35Q H35F 109.5 . .
C34P C35Q H35G 109.5 . .
H35F C35Q H35G 109.5 . .
C34P C35Q H35H 109.5 . .
H35F C35Q H35H 109.5 . .
H35G C35Q H35H 109.5 . .
C25P O36 H36 109.5 . .
C35 C36 H36A 108.9 . .
C35 C36 H36B 110.1 . .
H36A C36 H36B 108.7 . .
C35 C36 H36C 110.1 . .
H36A C36 H36C 108.3 . .
H36B C36 H36C 110.6 . .
C44P C36P C37P 114.8(9) . .
C44P C36P H36D 108.6 . .
C37P C36P H36D 108.6 . .
C44P C36P H36E 108.6 . .
C37P C36P H36E 108.6 . .
H36D C36P H36E 107.5 . .
C37Q C36Q H36F 108.4 . .
C37Q C36Q H36G 108.4 . .
H36F C36Q H36G 107.4 . .
C21 C37 C38 108.9(11) . .
C21 C37 H37A 109.9 . .
C38 C37 H37A 109.9 . .
C21 C37 H37B 109.9 . .
C38 C37 H37B 109.9 . .
H37A C37 H37B 108.3 . .
H37C C37A H37D 109.0 . .
C38P C37P C36P 115.1(10) . .
C38P C37P H37E 108.5 . .
C36P C37P H37E 108.5 . .
C38P C37P H37F 108.5 . .
C36P C37P H37F 108.5 . .
H37E C37P H37F 107.5 . .
C38Q C37Q C36Q 123.3(19) . .
C38Q C37Q H37G 106.5 . .
C36Q C37Q H37G 106.5 . .
C38Q C37Q H37H 106.5 . .
C36Q C37Q H37H 106.5 . .
H37G C37Q H37H 106.5 . .
C39 C38 C37 107.9(11) . .
C39 C38 H38A 110.1 . .
C37 C38 H38A 110.1 . .
C39 C38 H38B 110.1 . .
C37 C38 H38B 110.1 . .
H38A C38 H38B 108.4 . .
C37P C38P C39P 109.8(11) . .
C37P C38P H38E 109.7 . .
C39P C38P H38E 109.7 . .
C37P C38P H38F 109.7 . .
C39P C38P H38F 109.7 . .
H38E C38P H38F 108.2 . .
C37Q C38Q H38G 105.8 . .
C37Q C38Q H38H 105.8 . .
H38G C38Q H38H 106.2 . .
C38 C39 C40 111.6(12) . .
C38 C39 H39A 109.3 . .
C40 C39 H39A 109.3 . .
C38 C39 H39B 109.3 . .
C40 C39 H39B 109.3 . .
H39A C39 H39B 108.0 . .
C38P C39P H39E 109.5 . .
C38P C39P H39F 109.5 . .
H39E C39P H39F 109.5 . .
C38P C39P H39G 109.5 . .
H39E C39P H39G 109.5 . .
H39F C39P H39G 109.5 . .
C39 C40 H40A 108.4 . .
C39 C40 H40B 110.3 . .
H40A C40 H40B 108.6 . .
C39 C40 H40C 109.9 . .
H40A C40 H40C 108.6 . .
H40B C40 H40C 110.9 . .
C27P C40P C41P 110.6(6) . .
C27P C40P H40G 109.5 . .
C41P C40P H40G 109.5 . .
C27P C40P H40H 109.5 . .
C41P C40P H40H 109.5 . .
H40G C40P H40H 108.1 . .
C42 C41 C28 113.8(7) . .
C42 C41 H41A 108.8 . .
C28 C41 H41A 108.8 . .
C42 C41 H41B 108.8 . .
C28 C41 H41B 108.8 . .
H41A C41 H41B 107.7 . .
C42P C41P C40P 113.6(6) . .
C42P C41P H41C 108.9 . .
C40P C41P H41C 108.9 . .
C42P C41P H41D 108.9 . .
C40P C41P H41D 108.9 . .
H41C C41P H41D 107.7 . .
C43 C42 C41 112.8(8) . .
C43 C42 H42A 109.0 . .
C41 C42 H42A 109.0 . .
C43 C42 H42B 109.0 . .
C41 C42 H42B 109.0 . .
H42A C42 H42B 107.8 . .
C41P C42P C43P 109.7(7) . .
C41P C42P H42C 109.7 . .
C43P C42P H42C 109.7 . .
C41P C42P H42D 109.7 . .
C43P C42P H42D 109.7 . .
H42C C42P H42D 108.2 . .
C42 C43 C44 115.4(10) . .
C42 C43 H43A 108.4 . .
C44 C43 H43A 108.4 . .
C42 C43 H43B 108.4 . .
C44 C43 H43B 108.4 . .
H43A C43 H43B 107.5 . .
C42P C43P H43C 109.4 . .
C42P C43P H43D 109.3 . .
H43C C43P H43D 110.1 . .
C42P C43P H43E 109.2 . .
H43C C43P H43E 109.3 . .
H43D C43P H43E 109.6 . .
C43 C44 H44A 109.5 . .
C43 C44 H44B 109.5 . .
H44A C44 H44B 109.5 . .
C43 C44 H44C 109.5 . .
H44A C44 H44C 109.5 . .
H44B C44 H44C 109.5 . .
C36P C44P C22P 118.3(7) . .
C36P C44P C20P 113.3(7) . .
C22P C44P C20P 111.7(5) . .
C36P C44P H44P 103.9 . .
C22P C44P H44P 103.9 . .
C20P C44P H44P 103.9 . .
C50 C45 C46 122.5(6) . .
C50 C45 H45 118.8 . .
C46 C45 H45 118.8 . .
C47 C46 C45 117.4(6) . .
C47 C46 C72 123.1(5) . .
C45 C46 C72 119.5(6) . .
C46 C47 O13 122.7(6) . .
C46 C47 C48 121.7(5) . .
O13 C47 C48 115.6(6) . .
O14 C48 C49 119.1(6) . .
O14 C48 C47 122.0(6) . .
C49 C48 C47 118.9(6) . .
C50 C49 C48 121.8(6) . .
C50 C49 O15 118.8(5) . .
C48 C49 O15 119.5(6) . .
C49 C50 C45 117.8(5) . .
C49 C50 C51 122.8(6) . .
C45 C50 C51 119.4(6) . .
C73 C51 C53 118.1(7) . .
C73 C51 C50 114.9(6) . .
C53 C51 C50 110.9(5) . .
C73 C51 H51 103.6 . .
C53 C51 H51 103.6 . .
C50 C51 H51 103.6 . .
C53 C52 C57 124.1(6) . .
C53 C52 H52 117.9 . .
C57 C52 H52 117.9 . .
C52 C53 C54 117.1(6) . .
C52 C53 C51 121.4(6) . .
C54 C53 C51 121.5(6) . .
O16 C54 C55 114.6(6) . .
O16 C54 C53 124.8(6) . .
C55 C54 C53 120.6(6) . .
O17 C55 C56 117.4(6) . .
O17 C55 C54 122.2(6) . .
C56 C55 C54 120.4(6) . .
C55 C56 O18 119.7(6) . .
C55 C56 C57 121.3(6) . .
O18 C56 C57 119.0(6) . .
C52 C57 C56 116.4(6) . .
C52 C57 C58 123.1(6) . .
C56 C57 C58 120.5(6) . .
C57 C58 C60 110.7(5) . .
C57 C58 C77 114.6(7) . .
C60 C58 C77 111.9(6) . .
C57 C58 H58 106.3 . .
C60 C58 H58 106.3 . .
C77 C58 H58 106.3 . .
C64 C59 C60 122.1(7) . .
C64 C59 H59 118.9 . .
C60 C59 H59 118.9 . .
C61 C60 C59 117.9(7) . .
C61 C60 C58 121.7(6) . .
C59 C60 C58 120.5(7) . .
O19 C61 C60 121.9(7) . .
O19 C61 C62 117.1(7) . .
C60 C61 C62 121.0(6) . .
O20 C62 C63 119.9(7) . .
O20 C62 C61 119.8(7) . .
C63 C62 C61 120.3(7) . .
C62 C63 O21 116.8(7) . .
C62 C63 C64 121.5(7) . .
O21 C63 C64 121.6(7) . .
C63 C64 C59 117.2(6) . .
C63 C64 C65 121.5(7) . .
C59 C64 C65 121.3(7) . .
C64 C65 C81 111.8(7) . .
C64 C65 C67 111.1(6) . .
C81 C65 C67 115.9(7) . .
C64 C65 H65 105.7 . .
C81 C65 H65 105.7 . .
C67 C65 H65 105.7 . .
C71 C66 C67 122.0(7) . .
C71 C66 H66 119.0 . .
C67 C66 H66 119.0 . .
C68 C67 C66 118.4(7) . .
C68 C67 C65 119.1(7) . .
C66 C67 C65 122.5(7) . .
C67 C68 O22 121.8(7) . .
C67 C68 C69 121.3(7) . .
O22 C68 C69 116.8(7) . .
O23 C69 C70 119.0(7) . .
O23 C69 C68 121.3(7) . .
C70 C69 C68 119.6(7) . .
O24 C70 C71 118.9(7) . .
O24 C70 C69 120.6(6) . .
C71 C70 C69 120.5(7) . .
C66 C71 C70 118.2(7) . .
C66 C71 C72 123.1(7) . .
C70 C71 C72 118.7(6) . .
C71 C72 C85 115.8(6) . .
C71 C72 C46 111.2(5) . .
C85 C72 C46 112.8(6) . .
C71 C72 H72 105.3 . .
C85 C72 H72 105.3 . .
C46 C72 H72 105.3 . .
C51 C73 C74 118.5(10) . .
C51 C73 H73A 107.7 . .
C74 C73 H73A 107.7 . .
C51 C73 H73B 107.7 . .
C74 C73 H73B 107.7 . .
H73A C73 H73B 107.1 . .
C74A C73A H73C 107.2 . .
C74A C73A H73D 107.2 . .
H73C C73A H73D 106.8 . .
C75 C74 C73 113.2(15) . .
C75 C74 H74A 108.9 . .
C73 C74 H74A 108.9 . .
C75 C74 H74B 108.9 . .
C73 C74 H74B 108.9 . .
H74A C74 H74B 107.8 . .
C73A C74A C75A 114(3) . .
C73A C74A H74C 108.7 . .
C75A C74A H74C 108.7 . .
C73A C74A H74D 108.7 . .
C75A C74A H74D 108.7 . .
H74C C74A H74D 107.6 . .
C74 C75 C76 120.4(18) . .
C74 C75 H75A 107.2 . .
C76 C75 H75A 107.2 . .
C74 C75 H75B 107.2 . .
C76 C75 H75B 107.2 . .
H75A C75 H75B 106.9 . .
C76A C75A C74A 103(3) . .
C76A C75A H75C 111.3 . .
C74A C75A H75C 111.3 . .
C76A C75A H75D 111.3 . .
C74A C75A H75D 111.3 . .
H75C C75A H75D 109.2 . .
C75 C76 H76A 109.5 . .
C75 C76 H76B 109.5 . .
H76A C76 H76B 109.5 . .
C75 C76 H76C 109.5 . .
H76A C76 H76C 109.5 . .
H76B C76 H76C 109.5 . .
C75A C76A H76D 109.5 . .
C75A C76A H76E 109.5 . .
H76D C76A H76E 109.5 . .
C75A C76A H76F 109.5 . .
H76D C76A H76F 109.5 . .
H76E C76A H76F 109.5 . .
C78 C77 C58 120.4(9) . .
C78 C77 H77A 107.2 . .
C58 C77 H77A 107.2 . .
C78 C77 H77B 107.2 . .
C58 C77 H77B 107.2 . .
H77A C77 H77B 106.9 . .
C77 C78 C79 118.9(12) . .
C77 C78 H78A 107.6 . .
C79 C78 H78A 107.6 . .
C77 C78 H78B 107.6 . .
C79 C78 H78B 107.6 . .
H78A C78 H78B 107.0 . .
C79A C78A H78C 108.4 . .
C79A C78A H78D 108.4 . .
H78C C78A H78D 107.5 . .
C78 C79 C80 108.9(18) . .
C78 C79 H79A 109.9 . .
C80 C79 H79A 109.9 . .
C78 C79 H79B 109.9 . .
C80 C79 H79B 109.9 . .
H79A C79 H79B 108.3 . .
C80A C79A C78A 110(2) . .
C80A C79A H79C 109.6 . .
C78A C79A H79C 109.6 . .
C80A C79A H79D 109.6 . .
C78A C79A H79D 109.6 . .
H79C C79A H79D 108.1 . .
C79 C80 H80A 110.1 . .
C79 C80 H80B 110.3 . .
H80A C80 H80B 107.9 . .
C79 C80 H80C 110.8 . .
H80A C80 H80C 108.8 . .
H80B C80 H80C 108.9 . .
C79A C80A H80D 106.4 . .
C79A C80A H80E 107.8 . .
H80D C80A H80E 114.9 . .
C79A C80A H80F 105.2 . .
H80D C80A H80F 110.7 . .
H80E C80A H80F 111.3 . .
C65 C81 C82 113.7(7) . .
C65 C81 H81A 108.8 . .
C82 C81 H81A 108.8 . .
C65 C81 H81B 108.8 . .
C82 C81 H81B 108.8 . .
H81A C81 H81B 107.7 . .
C83 C82 C81 116.1(10) . .
C83 C82 H82A 108.3 . .
C81 C82 H82A 108.3 . .
C83 C82 H82B 108.3 . .
C81 C82 H82B 108.3 . .
H82A C82 H82B 107.4 . .
C84 C83 C82 127.5(19) . .
C84 C83 H83A 105.4 . .
C82 C83 H83A 105.4 . .
C84 C83 H83B 105.4 . .
C82 C83 H83B 105.4 . .
H83A C83 H83B 106.0 . .
C84A C83A H83C 112.8 . .
C84A C83A H83D 112.8 . .
H83C C83A H83D 110.3 . .
C83 C84 H84A 109.5 . .
C83 C84 H84B 109.5 . .
H84A C84 H84B 109.5 . .
C83 C84 H84C 109.5 . .
H84A C84 H84C 109.5 . .
H84B C84 H84C 109.5 . .
C83A C84A H84D 109.5 . .
C83A C84A H84E 109.5 . .
H84D C84A H84E 109.5 . .
C83A C84A H84F 109.5 . .
H84D C84A H84F 109.5 . .
H84E C84A H84F 109.5 . .
C72 C85 C86 112.2(7) . .
C72 C85 H85A 109.2 . .
C86 C85 H85A 109.2 . .
C72 C85 H85B 109.2 . .
C86 C85 H85B 109.2 . .
H85A C85 H85B 107.9 . .
C87 C86 C85 115.6(8) . .
C87 C86 H86A 108.4 . .
C85 C86 H86A 108.4 . .
C87 C86 H86B 108.4 . .
C85 C86 H86B 108.4 . .
H86A C86 H86B 107.4 . .
C86 C87 C88 111.7(9) . .
C86 C87 H87A 109.3 . .
C88 C87 H87A 109.3 . .
C86 C87 H87B 109.3 . .
C88 C87 H87B 109.3 . .
H87A C87 H87B 107.9 . .
C87 C88 H88A 109.0 . .
C87 C88 H88B 108.0 . .
H88A C88 H88B 109.4 . .
C87 C88 H88C 109.3 . .
H88A C88 H88C 111.2 . .
H88B C88 H88C 109.9 . .
O6MA C6MA H6M4 108.5 . .
O6MA C6MA H6M5 105.8 . .
H6M4 C6MA H6M5 109.9 . .
O6MA C6MA H6M6 108.9 . .
H6M4 C6MA H6M6 112.1 . .
H6M5 C6MA H6M6 111.3 . .
N2I C5IA H5I3 109.5 . .
N2I C5IA H5I4 109.5 . .
H5I3 C5IA H5I4 109.5 . .
N2I C5IA H5I5 109.5 . .
H5I3 C5IA H5I5 109.5 . .
H5I4 C5IA H5I5 109.5 . .

loop_
_geom_bond_atom_site_label_1
_geom_bond_atom_site_label_2
_geom_bond_distance
_geom_bond_site_symmetry_2
O1 C3 1.382(7) .
O1 H1 0.8414 .
C1 C2 1.403(9) .
C1 C6 1.406(9) .
C1 H37 0.9500 .
N1I C2I 1.299(17) .
N1I C7I 1.33(3) 2_766
N1I C1I 1.336(15) .
N1I C4I 1.65(3) .
C1I N2I 1.337(15) .
C1I H1I 0.9500 .
O1M C1M 1.356(14) .
O1M H1M 0.8400 .
C1M H1M1 0.9814 .
C1M H1M2 0.9674 .
C1M H1M3 0.9914 .
C1P C2P 1.399(8) .
C1P C6P 1.403(8) .
C1P H1P 0.9500 .
O2 C4 1.369(8) .
O2 H2 0.8484 .
C2 C3 1.367(10) .
C2 C28 1.528(9) .
N2I C5I 1.23(2) .
N2I C3I 1.507(19) .
N2I C5IA 1.540(19) .
C2I C3I 1.29(2) .
C2I H2I 0.9500 .
C2P C3P 1.377(9) .
C2P C27P 1.522(8) .
O3 C5 1.389(8) .
O3 H3 0.8570 .
C3 C4 1.393(10) .
N3I C10I 1.293(12) .
N3I C8I 1.363(12) .
N3I C11I 1.457(18) .
C3I H3I 0.9500 .
C3P O25 1.370(7) .
C3P C4P 1.410(9) .
O4 C10 1.394(9) .
O4 H4 0.8400 .
C4 C5 1.386(9) .
N4I C9I 1.329(9) .
N4I C8I 1.345(10) .
N4I C12I 1.484(8) .
C4I H4I1 0.9800 .
C4I H4I2 0.9800 .
C4I H4I3 0.9800 .
O4M C4M 1.67(3) .
O4M H4M 0.8400 .
C4M H4M1 0.9896 .
C4M H4M2 0.9693 .
C4M H4M3 0.9728 .
C4P O26 1.347(8) .
C4P C5P 1.389(10) .
O5 C11 1.370(10) .
O5 H5 0.8400 .
C5 C6 1.370(10) .
N5I C15I 1.312(9) .
N5I C16I 1.363(10) .
N5I C14I 1.488(8) .
C5I C6I 1.514(19) .
C5I H5I1 0.9900 .
C5I H5I2 0.9900 .
O5M C5M 1.343(14) .
O5M H5M 0.8400 .
C5M H5M1 0.9732 .
C5M H5M2 0.9701 .
C5M H5M3 0.9802 .
C5P O27 1.369(8) .
C5P C6P 1.394(9) .
O6 C12 1.395(8) .
O6 H6 0.8400 .
C6 C7 1.517(9) .
N6I C15I 1.329(9) .
N6I C17I 1.362(10) .
N6I C18I 1.461(9) .
C6I C7I 1.526(19) .
C6I H6I1 0.9900 .
C6I H6I2 0.9900 .
O6M C6M 1.559(15) .
O6M H6M 0.8609 .
C6M H6M1 1.0108 .
C6M H6M2 1.0035 .
C6M H6M3 1.0034 .
O6MA C6MA 1.53(4) .
O6MA H6MA 0.8152 .
C6P C7P 1.506(9) .
O7 C17 1.371(9) .
O7 H7 0.8400 .
C7 C29 1.495(11) .
C7 C9 1.541(9) .
C7 H38 1.0000 .
C7I N1I 1.33(3) 2_766
C7I H7I1 0.9900 .
C7I H7I2 0.9900 .
C7P C28P 1.507(9) .
C7P C9P 1.543(8) .
C7P H7P 1.0000 .
O8 C18 1.396(10) .
O8 H8 0.8400 .
C8 C9 1.357(9) .
C8 C13 1.402(9) .
C8 H39 0.9500 .
C8I H8I 0.9500 .
C8P C13P 1.383(8) .
C8P C9P 1.388(8) .
C8P H8P 0.9500 .
O9 C19 1.380(8) .
O9 H9 0.8384 .
C9 C10 1.390(11) .
C9I C10I 1.327(10) .
C9I H9I 0.9500 .
C9P C10P 1.383(9) .
O10 C24 1.373(9) .
O10 H10 0.8427 .
C10 C11 1.385(10) .
C10I H10I 0.9500 .
C10P O28 1.359(7) .
C10P C11P 1.390(9) .
O11 C25 1.370(9) .
O11 H11 0.8400 .
C11 C12 1.386(11) .
C11J H11A 0.9800 .
C11J H11B 0.9800 .
C11J H11C 0.9800 .
C11I H11D 0.9800 .
C11I H11E 0.9800 .
C11I H11F 0.9800 .
C11P O29 1.363(7) .
C11P C12P 1.390(9) .
O12 C26 1.398(8) .
O12 H12 0.8404 .
C12 C13 1.365(10) .
C12I C13I 1.517(9) .
C12I H12A 0.9900 .
C12I H12B 0.9900 .
C12P O30 1.375(7) .
C12P C13P 1.387(9) .
O13 C47 1.385(7) .
O13 H13 0.8400 .
C13 C14 1.511(10) .
C13I C14I 1.490(9) .
C13I H13A 0.9900 .
C13I H13B 0.9900 .
C13P C14P 1.526(8) .
O14 C48 1.358(8) .
O14 H14 0.8400 .
C14 C33 1.513(11) .
C14 C16 1.519(9) .
C14 H40 1.0000 .
C14I H14A 0.9900 .
C14I H14B 0.9900 .
C14P C16P 1.516(9) .
C14P C32P 1.523(9) .
C14P H14P 1.0000 .
O15 C49 1.398(8) .
O15 H15 0.8446 .
C15 C16 1.387(10) .
C15 C20 1.399(10) .
C15 H41 0.9500 .
C15I H15I 0.9500 .
C15P C20P 1.374(10) .
C15P C16P 1.400(8) .
C15P H15P 0.9500 .
O16 C54 1.362(8) .
O16 H16 0.8400 .
C16 C17 1.409(10) .
C16I C17I 1.353(11) .
C16I H16I 0.9500 .
C16P C17P 1.379(9) .
O17 C55 1.358(8) .
O17 H17 0.8400 .
C17 C18 1.371(10) .
C17I H17I 0.9500 .
C17P O31 1.384(7) .
C17P C18P 1.393(9) .
O18 C56 1.390(8) .
O18 H18 0.8400 .
C18 C19 1.385(11) .
C18I H18A 0.9800 .
C18I H18B 0.9800 .
C18I H18C 0.9800 .
C18P O32 1.368(7) .
C18P C19P 1.381(9) .
O19 C61 1.378(8) .
O19 H19 0.8400 .
C19 C20 1.393(11) .
C19P O33 1.363(8) .
C19P C20P 1.391(9) .
O20 C62 1.369(9) .
O20 H20 0.8400 .
C20 C21 1.513(11) .
C20P C44P 1.538(9) .
O21 C63 1.389(10) .
O21 H21 0.8617 .
C21 C37 1.460(17) .
C21 C23 1.525(9) .
C21 H42 1.0000 .
C21P C22P 1.391(9) .
C21P C26P 1.403(9) .
C21P H21P 0.9500 .
O22 C68 1.382(9) .
O22 H22 0.8422 .
C22 C23 1.377(10) .
C22 C27 1.403(9) .
C22 H43 0.9500 .
C22P C23P 1.374(10) .
C22P C44P 1.511(10) .
O23 C69 1.373(9) .
O23 H23 0.8400 .
C23 C24 1.383(12) .
C23P C24P 1.368(10) .
C23P O34 1.382(8) .
O24 C70 1.367(8) .
O24 H24 0.8624 .
C24 C25 1.392(10) .
C24P O35 1.363(9) .
C24P C25P 1.401(9) .
O25 H25 0.8444 .
C25 C26 1.374(10) .
C25P O36 1.373(8) .
C25P C26P 1.377(9) .
O26 H26 0.8400 .
C26 C27 1.367(10) .
C26P C27P 1.519(8) .
O27 H27 0.8482 .
C27 C28 1.525(10) .
C27P C40P 1.517(9) .
C27P H27P 1.0000 .
O28 H28 0.8400 .
C28 C41 1.528(11) .
C28 H44 1.0000 .
C28P C29P 1.537(9) .
C28P H28A 0.9900 .
C28P H28B 0.9900 .
O29 H29 0.8462 .
C29 C30 1.547(9) .
C29 H29A 0.9900 .
C29 H29B 0.9900 .
C29P C30P 1.500(11) .
C29P H29C 0.9900 .
C29P H29D 0.9900 .
O30 H30 0.8395 .
C30 C31 1.497(12) .
C30 H30A 0.9900 .
C30 H30B 0.9900 .
C30P C31P 1.514(10) .
C30P H30C 0.9900 .
C30P H30D 0.9900 .
O31 H31 0.8400 .
C31 C32 1.529(11) .
C31 H31A 0.9900 .
C31 H31B 0.9900 .
C31P H31C 0.9800 .
C31P H31D 0.9800 .
C31P H31E 0.9800 .
O32 H32 0.8400 .
C32 H32A 0.9800 .
C32 H32B 0.9800 .
C32 H32C 0.9800 .
C32P C33P 1.523(9) .
C32P H32D 0.9900 .
C32P H32E 0.9900 .
O33 H33 0.8374 .
C33 C34 1.516(11) .
C33 H33A 0.9900 .
C33 H33B 0.9900 .
C33P C34P 1.497(11) .
C33P H33C 0.9900 .
C33P H33D 0.9900 .
O34 H34 0.8400 .
C34 C35 1.488(15) .
C34 H34A 0.9900 .
C34 H34B 0.9900 .
C34P C35Q 1.318(18) .
C34P H34C 0.9900 .
C34P H34D 0.9900 .
O35 H35 0.8400 .
C35 C36 1.48(2) .
C35 H35A 0.9900 .
C35 H35B 0.9900 .
C35P H35C 0.9800 .
C35P H35D 0.9800 .
C35P H35E 0.9800 .
C35Q H35F 0.9800 .
C35Q H35G 0.9800 .
C35Q H35H 0.9800 .
O36 H36 0.8400 .
C36 H36A 0.9985 .
C36 H36B 0.9707 .
C36 H36C 0.9753 .
C36P C44P 1.428(13) .
C36P C37P 1.578(15) .
C36P H36D 0.9900 .
C36P H36E 0.9900 .
C36Q C37Q 1.57(3) .
C36Q H36F 0.9900 .
C36Q H36G 0.9900 .
C37 C38 1.558(13) .
C37 H37A 0.9900 .
C37 H37B 0.9900 .
C37A H37C 0.9900 .
C37A H37D 0.9900 .
C37P C38P 1.395(19) .
C37P H37E 0.9900 .
C37P H37F 0.9900 .
C37Q C38Q 1.541(19) .
C37Q H37G 0.9900 .
C37Q H37H 0.9900 .
C38 C39 1.485(15) .
C38 H38A 0.9900 .
C38 H38B 0.9900 .
C38P C39P 1.473(16) .
C38P H38E 0.9900 .
C38P H38F 0.9900 .
C38Q H38G 0.9900 .
C38Q H38H 0.9900 .
C39 C40 1.516(15) .
C39 H39A 0.9900 .
C39 H39B 0.9900 .
C39P H39E 0.9800 .
C39P H39F 0.9800 .
C39P H39G 0.9800 .
C40 H40A 0.9989 .
C40 H40B 0.9716 .
C40 H40C 0.9711 .
C40P C41P 1.543(9) .
C40P H40G 0.9900 .
C40P H40H 0.9900 .
C41 C42 1.509(12) .
C41 H41A 0.9900 .
C41 H41B 0.9900 .
C41P C42P 1.512(11) .
C41P H41C 0.9900 .
C41P H41D 0.9900 .
C42 C43 1.497(15) .
C42 H42A 0.9900 .
C42 H42B 0.9900 .
C42P C43P 1.532(11) .
C42P H42C 0.9900 .
C42P H42D 0.9900 .
C43 C44 1.525(15) .
C43 H43A 0.9900 .
C43 H43B 0.9900 .
C43P H43C 0.9779 .
C43P H43D 0.9745 .
C43P H43E 0.9842 .
C44 H44A 0.9800 .
C44 H44B 0.9800 .
C44 H44C 0.9800 .
C44P H44P 1.0000 .
C45 C50 1.385(9) .
C45 C46 1.411(9) .
C45 H45 0.9500 .
C46 C47 1.357(9) .
C46 C72 1.539(9) .
C47 C48 1.399(9) .
C48 C49 1.383(9) .
C49 C50 1.367(9) .
C50 C51 1.532(8) .
C51 C73 1.402(13) .
C51 C53 1.519(9) .
C51 H51 1.0000 .
C52 C53 1.379(10) .
C52 C57 1.384(9) .
C52 H52 0.9500 .
C53 C54 1.390(9) .
C54 C55 1.384(9) .
C55 C56 1.362(10) .
C56 C57 1.398(10) .
C57 C58 1.508(10) .
C58 C60 1.516(10) .
C58 C77 1.524(11) .
C58 H58 1.0000 .
C59 C64 1.398(11) .
C59 C60 1.414(9) .
C59 H59 0.9500 .
C60 C61 1.382(11) .
C61 C62 1.385(11) .
C62 C63 1.373(11) .
C63 C64 1.399(11) .
C64 C65 1.503(10) .
C65 C81 1.507(11) .
C65 C67 1.524(11) .
C65 H65 1.0000 .
C66 C71 1.387(10) .
C66 C67 1.404(11) .
C66 H66 0.9500 .
C67 C68 1.358(11) .
C68 C69 1.393(11) .
C69 C70 1.391(11) .
C70 C71 1.391(10) .
C71 C72 1.506(10) .
C72 C85 1.510(10) .
C72 H72 1.0000 .
C73 C74 1.523(14) .
C73 H73A 0.9900 .
C73 H73B 0.9900 .
C73A C74A 1.540(19) .
C73A H73C 0.9900 .
C73A H73D 0.9900 .
C74 C75 1.500(16) .
C74 H74A 0.9900 .
C74 H74B 0.9900 .
C74A C75A 1.55(2) .
C74A H74C 0.9900 .
C74A H74D 0.9900 .
C75 C76 1.535(18) .
C75 H75A 0.9900 .
C75 H75B 0.9900 .
C75A C76A 1.53(2) .
C75A H75C 0.9900 .
C75A H75D 0.9900 .
C76 H76A 0.9800 .
C76 H76B 0.9800 .
C76 H76C 0.9800 .
C76A H76D 0.9800 .
C76A H76E 0.9800 .
C76A H76F 0.9800 .
C77 C78 1.354(15) .
C77 H77A 0.9900 .
C77 H77B 0.9900 .
C78 C79 1.48(2) .
C78 H78A 0.9900 .
C78 H78B 0.9900 .
C78A C79A 1.56(3) .
C78A H78C 0.9900 .
C78A H78D 0.9900 .
C79 C80 1.54(3) .
C79 H79A 0.9900 .
C79 H79B 0.9900 .
C79A C80A 1.36(4) .
C79A H79C 0.9900 .
C79A H79D 0.9900 .
C80 H80A 0.9902 .
C80 H80B 0.9889 .
C80 H80C 0.9782 .
C80A H80D 0.9529 .
C80A H80E 0.9459 .
C80A H80F 0.9925 .
C81 C82 1.527(12) .
C81 H81A 0.9900 .
C81 H81B 0.9900 .
C82 C83 1.48(2) .
C82 H82A 0.9900 .
C82 H82B 0.9900 .
C83 C84 1.427(17) .
C83 H83A 0.9900 .
C83 H83B 0.9900 .
C83A C84A 1.533(19) .
C83A H83C 0.9900 .
C83A H83D 0.9900 .
C84 H84A 0.9800 .
C84 H84B 0.9800 .
C84 H84C 0.9800 .
C84A H84D 0.9800 .
C84A H84E 0.9800 .
C84A H84F 0.9800 .
C85 C86 1.508(12) .
C85 H85A 0.9900 .
C85 H85B 0.9900 .
C86 C87 1.485(12) .
C86 H86A 0.9900 .
C86 H86B 0.9900 .
C87 C88 1.513(14) .
C87 H87A 0.9900 .
C87 H87B 0.9900 .
C88 H88A 0.9728 .
C88 H88B 0.9881 .
C88 H88C 0.9666 .
C6MA H6M4 0.9734 .
C6MA H6M5 0.9822 .
C6MA H6M6 0.9557 .
C5IA H5I3 0.9800 .
C5IA H5I4 0.9800 .
C5IA H5I5 0.9800 .

loop_
_geom_hbond_atom_site_label_D
_geom_hbond_atom_site_label_H
_geom_hbond_atom_site_label_A
_geom_hbond_distance_DH
_geom_hbond_distance_HA
_geom_hbond_distance_DA
_geom_hbond_angle_DHA
_geom_hbond_site_symmetry_A
O1 H1 O12 0.84 1.87 2.691(6) 166.0 .
C1I H1I O2 0.95 2.29 3.202(11) 161.1 2_766
O1M H1M Br3M 0.84 2.71 3.318(17) 130.9 .
O2 H2 O1 0.85 2.23 2.704(7) 115.6 .
O2 H2 O2W 0.85 2.33 3.143(11) 160.4 2_766
O2 H2 O6MA 0.85 2.35 3.04(3) 138.7 2_766
O3 H3 O2 0.86 2.23 2.722(6) 116.2 .
O3 H3 Br4 0.86 2.76 3.493(6) 144.5 2_766
O4 H4 Br3 0.84 3.10 3.483(6) 110.7 2_766
O4 H4 O3 0.84 1.89 2.711(7) 163.7 .
C4I H4I3 O9 0.98 2.42 3.34(3) 156.3 .
O4M H4M O1W 0.84 1.85 2.584(15) 145.8 1_554
O5 H5 O4 0.84 2.32 2.732(8) 111.0 .
O5 H5 Br2M 0.84 2.13 2.933(9) 160.6 1_556
O5 H5 O2M 0.84 1.92 2.691(14) 151.2 1_556
O5M H5M O4W 0.84 1.77 2.48(3) 140.8 .
O5M H5M O6M 0.84 2.21 2.867(16) 135.6 .
O6 H6 O3W 0.84 1.89 2.666(8) 153.7 .
O6 H6 O5 0.84 2.33 2.739(8) 110.8 .
O6M H6M O4W 0.86 2.04 2.50(4) 112.9 .
C6M H6M1 O17 1.01 2.01 2.827(15) 136.3 2_666
C6M H6M3 O2 1.00 2.56 3.074(14) 111.6 2_766
O7 H7 O6 0.84 1.90 2.727(7) 167.7 .
O8 H8 Br4 0.84 2.27 3.009(6) 147.0 .
O8 H8 O9 0.84 2.30 2.707(8) 110.4 .
O9 H9 O10 0.84 1.84 2.677(7) 174.9 .
C9I H9I O30 0.95 2.50 3.381(9) 154.6 .
O10 H10 O2MB 0.84 2.06 2.521(11) 113.8 2_765
O11 H11 Br3M 0.84 2.94 3.431(14) 119.4 2_765
O11 H11 O2MB 0.84 2.28 2.975(11) 140.5 2_765
C11J H11A Br3 0.98 2.32 2.862(15) 113.7 2_765
C11J H11C Br2 0.98 2.98 3.664(16) 127.8 .
C11I H11F Br3M 0.98 2.35 3.21(2) 146.7 .
O12 H12 O11 0.84 2.20 2.697(7) 117.8 .
O12 H12 O19 0.84 2.13 2.934(7) 160.8 1_655
O13 H13 O24 0.84 2.10 2.906(7) 159.6 .
C13I H13A O6WA 0.99 2.64 3.50(3) 145.7 2_665
O14 H14 Br4 0.84 2.25 3.088(6) 171.7 .
C14I H14B Br2 0.99 2.89 3.754(7) 145.9 .
O15 H15 O9 0.84 2.03 2.784(7) 147.7 .
O15 H15 O14 0.84 2.27 2.731(7) 114.3 .
C15I H15I Br1 0.95 2.65 3.590(7) 172.5 .
O16 H16 O15 0.84 2.00 2.742(6) 146.5 .
C16I H16I Br3 0.95 3.03 3.964(9) 166.6 .
O17 H17 O4W 0.84 2.23 3.06(3) 170.2 .
O17 H17 O5M 0.84 2.16 2.669(11) 119.3 .
O17 H17 O4WA 0.84 2.62 3.41(3) 157.0 .
O18 H18 O5W 0.84 1.94 2.724(8) 155.0 .
O19 H19 O18 0.84 2.33 2.786(7) 114.3 .
O20 H20 O6W 0.84 2.17 2.976(16) 162.0 .
O20 H20 O21 0.84 2.21 2.682(8) 115.2 .
O21 H21 O22 0.86 1.86 2.705(9) 164.8 .
O22 H22 Br1 0.84 2.35 3.151(6) 159.4 .
O23 H23 O1W 0.84 2.55 3.272(10) 144.7 1_554
O23 H23 O4M 0.84 2.16 2.884(13) 144.2 .
O24 H24 Br2 0.86 2.51 3.147(5) 131.0 .
O24 H24 O23 0.86 2.29 2.754(8) 114.1 .
O25 H25 O36 0.84 2.01 2.821(6) 161.3 .
O26 H26 O4W 0.84 2.12 2.85(3) 145.1 .
O26 H26 O27 0.84 2.28 2.719(7) 112.6 .
O26 H26 O4WA 0.84 2.11 2.93(3) 164.2 .
O27 H27 O28 0.85 1.82 2.650(6) 167.1 .
O28 H28 Br3 0.84 2.92 3.454(5) 123.7 .
O28 H28 O3 0.84 2.05 2.823(7) 153.1 2_766
O29 H29 Br3 0.85 2.40 3.113(5) 142.8 .
O29 H29 O28 0.85 2.29 2.732(6) 112.9 .
O30 H30 Br2 0.84 2.48 3.164(4) 138.7 2_765
O30 H30 O29 0.84 2.27 2.712(6) 112.8 .
O31 H31 O30 0.84 1.95 2.765(6) 164.2 .
O32 H32 O13 0.84 2.15 2.939(6) 156.2 2_765
O32 H32 O31 0.84 2.26 2.709(6) 113.9 .
O33 H33 O1M 0.84 1.84 2.567(9) 144.5 .
O33 H33 O32 0.84 2.27 2.709(6) 113.3 .
O34 H34 O33 0.84 1.86 2.684(7) 165.0 .
O35 H35 O21 0.84 1.98 2.686(7) 141.8 2_665
O35 H35 O34 0.84 2.20 2.654(7) 114.3 .
O36 H36 Br1 0.84 2.72 3.249(6) 122.6 .
O36 H36 O35 0.84 2.27 2.728(7) 114.2 .
C10J H10J Br2M 0.95 2.84 3.731(10) 156.7 .
C6MA H6M4 O5W 0.97 2.36 3.04(3) 126.9 2_666
C6MA H6M6 O8 0.96 1.71 2.66(3) 172.9 .
C5IA H5I4 O7 0.98 2.39 3.29(4) 151.4 .

loop_
_geom_torsion_atom_site_label_1
_geom_torsion_atom_site_label_2
_geom_torsion_atom_site_label_3
_geom_torsion_atom_site_label_4
_geom_torsion
_geom_torsion_site_symmetry_1
_geom_torsion_site_symmetry_4
C2I N1I C1I N2I -2.1(13) . .
C7I N1I C1I N2I 149(3) 2_766 .
C4I N1I C1I N2I -170.9(13) . .
C6 C1 C2 C3 1.1(9) . .
C6 C1 C2 C28 179.2(5) . .
N1I C1I N2I C5I -153(3) . .
N1I C1I N2I C3I -0.4(11) . .
N1I C1I N2I C5IA 167.3(17) . .
C7I N1I C2I C3I -158.2(18) 2_766 .
C1I N1I C2I C3I 3.8(15) . .
C4I N1I C2I C3I 170.8(16) . .
C6P C1P C2P C3P 3.1(8) . .
C6P C1P C2P C27P -174.4(5) . .
C1 C2 C3 O1 -179.8(5) . .
C28 C2 C3 O1 2.2(9) . .
C1 C2 C3 C4 -0.7(9) . .
C28 C2 C3 C4 -178.7(6) . .
N1I C2I C3I N2I -4.0(16) . .
C5I N2I C3I C2I 163.7(17) . .
C1I N2I C3I C2I 2.8(14) . .
C5IA N2I C3I C2I -157(3) . .
C1P C2P C3P O25 177.6(5) . .
C27P C2P C3P O25 -5.0(8) . .
C1P C2P C3P C4P -2.6(8) . .
C27P C2P C3P C4P 174.8(5) . .
C2 C3 C4 O2 177.3(6) . .
O1 C3 C4 O2 -3.6(9) . .
C2 C3 C4 C5 1.7(10) . .
O1 C3 C4 C5 -179.2(6) . .
O25 C3P C4P O26 -0.7(9) . .
C2P C3P C4P O26 179.4(6) . .
O25 C3P C4P C5P 179.9(5) . .
C2P C3P C4P C5P 0.0(9) . .
O2 C4 C5 C6 -178.7(6) . .
C3 C4 C5 C6 -3.3(9) . .
O2 C4 C5 O3 1.7(9) . .
C3 C4 C5 O3 177.1(6) . .
C1I N2I C5I C6I 20(4) . .
C3I N2I C5I C6I -129(2) . .
C5IA N2I C5I C6I 84(3) . .
O26 C4P C5P O27 0.7(10) . .
C3P C4P C5P O27 -179.9(6) . .
O26 C4P C5P C6P -177.2(6) . .
C3P C4P C5P C6P 2.2(10) . .
C4 C5 C6 C1 3.7(9) . .
O3 C5 C6 C1 -176.8(5) . .
C4 C5 C6 C7 -178.9(6) . .
O3 C5 C6 C7 0.6(9) . .
C2 C1 C6 C5 -2.6(9) . .
C2 C1 C6 C7 -179.9(5) . .
N2I C5I C6I C7I 81(3) . .
O27 C5P C6P C1P -179.5(6) . .
C4P C5P C6P C1P -1.7(9) . .
O27 C5P C6P C7P 1.0(9) . .
C4P C5P C6P C7P 178.9(6) . .
C2P C1P C6P C5P -1.0(8) . .
C2P C1P C6P C7P 178.4(5) . .
C5 C6 C7 C29 153.5(6) . .
C1 C6 C7 C29 -29.2(8) . .
C5 C6 C7 C9 -80.6(7) . .
C1 C6 C7 C9 96.7(7) . .
C5I C6I C7I N1I -77(4) . 2_766
C5P C6P C7P C28P 132.5(6) . .
C1P C6P C7P C28P -47.0(7) . .
C5P C6P C7P C9P -99.0(7) . .
C1P C6P C7P C9P 81.5(7) . .
C9I N4I C8I N3I 1.3(10) . .
C12I N4I C8I N3I -179.3(7) . .
C10I N3I C8I N4I -1.9(11) . .
C11I N3I C8I N4I 166.5(15) . .
C13 C8 C9 C10 2.9(10) . .
C13 C8 C9 C7 -174.6(6) . .
C29 C7 C9 C8 49.1(8) . .
C6 C7 C9 C8 -79.5(8) . .
C29 C7 C9 C10 -128.5(7) . .
C6 C7 C9 C10 102.9(7) . .
C8I N4I C9I C10I -0.2(9) . .
C12I N4I C9I C10I -179.7(6) . .
C13P C8P C9P C10P 0.7(8) . .
C13P C8P C9P C7P 177.2(5) . .
C6P C7P C9P C10P 76.9(7) . .
C28P C7P C9P C10P -154.4(5) . .
C6P C7P C9P C8P -99.6(7) . .
C28P C7P C9P C8P 29.1(8) . .
C8 C9 C10 C11 -0.7(11) . .
C7 C9 C10 C11 176.9(7) . .
C8 C9 C10 O4 178.3(7) . .
C7 C9 C10 O4 -4.1(11) . .
C8I N3I C10I C9I 1.8(10) . .
C11I N3I C10I C9I -167.8(12) . .
N4I C9I C10I N3I -1.0(9) . .
C8P C9P C10P O28 178.9(5) . .
C7P C9P C10P O28 2.3(8) . .
C8P C9P C10P C11P -1.7(8) . .
C7P C9P C10P C11P -178.3(5) . .
C9 C10 C11 O5 178.0(8) . .
O4 C10 C11 O5 -1.1(12) . .
C9 C10 C11 C12 -1.1(12) . .
O4 C10 C11 C12 179.8(7) . .
O28 C10P C11P O29 0.6(8) . .
C9P C10P C11P O29 -178.9(5) . .
O28 C10P C11P C12P -178.5(5) . .
C9P C10P C11P C12P 2.1(9) . .
O5 C11 C12 C13 -178.3(7) . .
C10 C11 C12 C13 0.7(12) . .
O5 C11 C12 O6 1.5(11) . .
C10 C11 C12 O6 -179.4(7) . .
C9I N4I C12I C13I 101.0(7) . .
C8I N4I C12I C13I -78.4(9) . .
O29 C11P C12P O30 -2.2(8) . .
C10P C11P C12P O30 176.9(5) . .
O29 C11P C12P C13P 179.4(5) . .
C10P C11P C12P C13P -1.5(9) . .
C11 C12 C13 C8 1.3(10) . .
O6 C12 C13 C8 -178.6(6) . .
C11 C12 C13 C14 -179.7(7) . .
O6 C12 C13 C14 0.4(10) . .
C9 C8 C13 C12 -3.2(9) . .
C9 C8 C13 C14 177.8(6) . .
N4I C12I C13I C14I -64.0(7) . .
C9P C8P C13P C12P -0.1(8) . .
C9P C8P C13P C14P -178.7(5) . .
O30 C12P C13P C8P -177.9(5) . .
C11P C12P C13P C8P 0.5(9) . .
O30 C12P C13P C14P 0.7(8) . .
C11P C12P C13P C14P 179.1(5) . .
C12 C13 C14 C33 128.8(7) . .
C8 C13 C14 C33 -52.3(8) . .
C12 C13 C14 C16 -101.1(7) . .
C8 C13 C14 C16 77.8(7) . .
C15I N5I C14I C13I -42.7(9) . .
C16I N5I C14I C13I 143.0(7) . .
C12I C13I C14I N5I -174.5(5) . .
C8P C13P C14P C16P 94.4(6) . .
C12P C13P C14P C16P -84.2(6) . .
C8P C13P C14P C32P -33.9(8) . .
C12P C13P C14P C32P 147.5(6) . .
C16I N5I C15I N6I -0.6(8) . .
C14I N5I C15I N6I -175.6(6) . .
C17I N6I C15I N5I 1.6(8) . .
C18I N6I C15I N5I 178.3(6) . .
C20 C15 C16 C17 0.5(9) . .
C20 C15 C16 C14 178.6(6) . .
C13 C14 C16 C15 -98.8(7) . .
C33 C14 C16 C15 29.5(8) . .
C13 C14 C16 C17 79.3(7) . .
C33 C14 C16 C17 -152.5(6) . .
C15I N5I C16I C17I -0.7(9) . .
C14I N5I C16I C17I 174.4(7) . .
C20P C15P C16P C17P 2.6(9) . .
C20P C15P C16P C14P -175.7(5) . .
C32P C14P C16P C17P -128.8(6) . .
C13P C14P C16P C17P 103.4(6) . .
C32P C14P C16P C15P 49.4(7) . .
C13P C14P C16P C15P -78.4(6) . .
C15 C16 C17 C18 -0.6(10) . .
C14 C16 C17 C18 -178.8(6) . .
C15 C16 C17 O7 179.0(6) . .
C14 C16 C17 O7 0.9(10) . .
N5I C16I C17I N6I 1.6(9) . .
C15I N6I C17I C16I -2.0(9) . .
C18I N6I C17I C16I -178.7(7) . .
C15P C16P C17P O31 177.2(5) . .
C14P C16P C17P O31 -4.6(9) . .
C15P C16P C17P C18P -3.6(8) . .
C14P C16P C17P C18P 174.7(5) . .
O7 C17 C18 C19 -179.9(7) . .
C16 C17 C18 C19 -0.2(11) . .
O7 C17 C18 O8 -2.0(11) . .
C16 C17 C18 O8 177.7(7) . .
C16P C17P C18P O32 -178.7(5) . .
O31 C17P C18P O32 0.6(8) . .
C16P C17P C18P C19P 2.4(9) . .
O31 C17P C18P C19P -178.3(5) . .
C17 C18 C19 O9 -178.0(7) . .
O8 C18 C19 O9 4.3(11) . .
C17 C18 C19 C20 1.1(11) . .
O8 C18 C19 C20 -176.6(7) . .
O32 C18P C19P O33 -0.7(9) . .
C17P C18P C19P O33 178.3(6) . .
O32 C18P C19P C20P -179.0(6) . .
C17P C18P C19P C20P -0.1(9) . .
O9 C19 C20 C15 177.8(6) . .
C18 C19 C20 C15 -1.2(10) . .
O9 C19 C20 C21 -4.2(11) . .
C18 C19 C20 C21 176.8(7) . .
C16 C15 C20 C19 0.4(9) . .
C16 C15 C20 C21 -177.7(6) . .
C16P C15P C20P C19P -0.4(9) . .
C16P C15P C20P C44P 178.4(6) . .
O33 C19P C20P C15P -179.2(6) . .
C18P C19P C20P C15P -0.9(9) . .
O33 C19P C20P C44P 2.0(10) . .
C18P C19P C20P C44P -179.7(6) . .
C19 C20 C21 C37 147.5(9) . .
C15 C20 C21 C37 -34.6(11) . .
C19 C20 C21 C23 -81.1(9) . .
C15 C20 C21 C23 96.9(9) . .
C26P C21P C22P C23P -2.6(8) . .
C26P C21P C22P C44P 175.0(5) . .
C27 C22 C23 C24 1.5(11) . .
C27 C22 C23 C21 178.1(7) . .
C37 C21 C23 C22 52.8(11) . .
C20 C21 C23 C22 -81.6(10) . .
C37 C21 C23 C24 -130.7(9) . .
C20 C21 C23 C24 94.9(9) . .
C21P C22P C23P C24P 1.6(9) . .
C44P C22P C23P C24P -176.0(6) . .
C21P C22P C23P O34 -178.5(5) . .
C44P C22P C23P O34 3.9(9) . .
C22 C23 C24 O10 175.9(7) . .
C21 C23 C24 O10 -0.8(11) . .
C22 C23 C24 C25 -0.7(12) . .
C21 C23 C24 C25 -177.3(7) . .
C22P C23P C24P O35 -179.8(6) . .
O34 C23P C24P O35 0.3(9) . .
C22P C23P C24P C25P 0.7(10) . .
O34 C23P C24P C25P -179.2(6) . .
O10 C24 C25 O11 2.7(11) . .
C23 C24 C25 O11 179.3(7) . .
O10 C24 C25 C26 -176.5(7) . .
C23 C24 C25 C26 0.1(12) . .
O35 C24P C25P O36 -0.8(10) . .
C23P C24P C25P O36 178.8(6) . .
O35 C24P C25P C26P 178.4(6) . .
C23P C24P C25P C26P -2.1(10) . .
O11 C25 C26 C27 -179.5(7) . .
C24 C25 C26 C27 -0.4(12) . .
O11 C25 C26 O12 1.2(11) . .
C24 C25 C26 O12 -179.7(7) . .
O36 C25P C26P C21P -179.8(5) . .
C24P C25P C26P C21P 1.1(9) . .
O36 C25P C26P C27P 0.3(9) . .
C24P C25P C26P C27P -178.8(6) . .
C22P C21P C26P C25P 1.3(8) . .
C22P C21P C26P C27P -178.8(5) . .
C25 C26 C27 C22 1.1(10) . .
O12 C26 C27 C22 -179.6(6) . .
C25 C26 C27 C28 179.4(7) . .
O12 C26 C27 C28 -1.3(10) . .
C23 C22 C27 C26 -1.7(10) . .
C23 C22 C27 C28 179.9(7) . .
C25P C26P C27P C40P 145.9(6) . .
C21P C26P C27P C40P -34.0(8) . .
C25P C26P C27P C2P -85.6(7) . .
C21P C26P C27P C2P 94.5(7) . .
C3P C2P C27P C40P -125.5(6) . .
C1P C2P C27P C40P 51.9(7) . .
C3P C2P C27P C26P 104.6(6) . .
C1P C2P C27P C26P -78.0(7) . .
C26 C27 C28 C41 133.6(7) . .
C22 C27 C28 C41 -48.2(8) . .
C26 C27 C28 C2 -95.9(7) . .
C22 C27 C28 C2 82.4(8) . .
C3 C2 C28 C27 81.6(7) . .
C1 C2 C28 C27 -96.3(7) . .
C3 C2 C28 C41 -148.0(6) . .
C1 C2 C28 C41 34.0(8) . .
C6P C7P C28P C29P -63.1(7) . .
C9P C7P C28P C29P 169.8(5) . .
C6 C7 C29 C30 -170.1(5) . .
C9 C7 C29 C30 64.7(7) . .
C7P C28P C29P C30P 172.2(6) . .
C7 C29 C30 C31 -172.2(6) . .
C28P C29P C30P C31P 171.8(7) . .
C29 C30 C31 C32 -172.8(7) . .
C16P C14P C32P C33P 64.8(7) . .
C13P C14P C32P C33P -168.7(5) . .
C13 C14 C33 C34 -59.1(7) . .
C16 C14 C33 C34 173.2(6) . .
C14P C32P C33P C34P -179.8(7) . .
C14 C33 C34 C35 -176.7(8) . .
C32P C33P C34P C35Q -60.7(13) . .
C33 C34 C35 C36 178.9(11) . .
C20 C21 C37 C38 -67.0(12) . .
C23 C21 C37 C38 161.5(8) . .
C44P C36P C37P C38P 155.6(10) . .
C21 C37 C38 C39 -173.5(11) . .
C36P C37P C38P C39P -172.3(9) . .
C37 C38 C39 C40 174.1(13) . .
C26P C27P C40P C41P -172.9(5) . .
C2P C27P C40P C41P 59.3(7) . .
C27 C28 C41 C42 -63.9(8) . .
C2 C28 C41 C42 167.7(6) . .
C27P C40P C41P C42P 169.1(6) . .
C28 C41 C42 C43 -171.0(7) . .
C40P C41P C42P C43P -178.7(6) . .
C41 C42 C43 C44 -177.1(9) . .
C37P C36P C44P C22P 170.0(8) . .
C37P C36P C44P C20P -56.4(11) . .
C23P C22P C44P C36P -147.8(8) . .
C21P C22P C44P C36P 34.6(9) . .
C23P C22P C44P C20P 77.9(8) . .
C21P C22P C44P C20P -99.7(7) . .
C15P C20P C44P C36P -51.7(9) . .
C19P C20P C44P C36P 127.1(8) . .
C15P C20P C44P C22P 85.0(8) . .
C19P C20P C44P C22P -96.2(7) . .
C50 C45 C46 C47 1.7(9) . .
C50 C45 C46 C72 -177.6(6) . .
C45 C46 C47 O13 178.2(6) . .
C72 C46 C47 O13 -2.5(10) . .
C45 C46 C47 C48 -1.3(9) . .
C72 C46 C47 C48 178.0(6) . .
C46 C47 C48 O14 -177.2(6) . .
O13 C47 C48 O14 3.3(9) . .
C46 C47 C48 C49 0.5(9) . .
O13 C47 C48 C49 -179.1(5) . .
O14 C48 C49 C50 177.8(6) . .
C47 C48 C49 C50 0.1(9) . .
O14 C48 C49 O15 -2.4(9) . .
C47 C48 C49 O15 179.9(5) . .
C48 C49 C50 C45 0.3(9) . .
O15 C49 C50 C45 -179.5(5) . .
C48 C49 C50 C51 178.4(6) . .
O15 C49 C50 C51 -1.4(9) . .
C46 C45 C50 C49 -1.2(9) . .
C46 C45 C50 C51 -179.4(6) . .
C49 C50 C51 C73 123.8(8) . .
C45 C50 C51 C73 -58.1(9) . .
C49 C50 C51 C53 -99.1(8) . .
C45 C50 C51 C53 79.0(8) . .
C57 C52 C53 C54 0.1(8) . .
C57 C52 C53 C51 178.9(5) . .
C73 C51 C53 C52 30.4(10) . .
C50 C51 C53 C52 -105.2(7) . .
C73 C51 C53 C54 -150.8(8) . .
C50 C51 C53 C54 73.5(8) . .
C52 C53 C54 O16 -179.2(5) . .
C51 C53 C54 O16 2.0(9) . .
C52 C53 C54 C55 -0.8(8) . .
C51 C53 C54 C55 -179.6(5) . .
O16 C54 C55 O17 -0.6(8) . .
C53 C54 C55 O17 -179.2(6) . .
O16 C54 C55 C56 -179.7(5) . .
C53 C54 C55 C56 1.8(9) . .
O17 C55 C56 O18 -1.1(8) . .
C54 C55 C56 O18 178.0(5) . .
O17 C55 C56 C57 178.8(6) . .
C54 C55 C56 C57 -2.0(9) . .
C53 C52 C57 C56 -0.4(9) . .
C53 C52 C57 C58 -179.1(6) . .
C55 C56 C57 C52 1.3(9) . .
O18 C56 C57 C52 -178.7(5) . .
C55 C56 C57 C58 -179.9(6) . .
O18 C56 C57 C58 0.1(8) . .
C52 C57 C58 C60 97.3(7) . .
C56 C57 C58 C60 -81.4(7) . .
C52 C57 C58 C77 -30.4(8) . .
C56 C57 C58 C77 150.9(6) . .
C64 C59 C60 C61 1.1(10) . .
C64 C59 C60 C58 -179.2(6) . .
C57 C58 C60 C61 104.2(7) . .
C77 C58 C60 C61 -126.6(7) . .
C57 C58 C60 C59 -75.4(8) . .
C77 C58 C60 C59 53.8(8) . .
C59 C60 C61 O19 178.0(6) . .
C58 C60 C61 O19 -1.7(10) . .
C59 C60 C61 C62 -1.7(10) . .
C58 C60 C61 C62 178.7(6) . .
O19 C61 C62 O20 0.6(10) . .
C60 C61 C62 O20 -179.8(6) . .
O19 C61 C62 C63 -179.5(7) . .
C60 C61 C62 C63 0.2(11) . .
O20 C62 C63 O21 -0.7(11) . .
C61 C62 C63 O21 179.3(7) . .
O20 C62 C63 C64 -178.1(7) . .
C61 C62 C63 C64 2.0(12) . .
C62 C63 C64 C59 -2.5(11) . .
O21 C63 C64 C59 -179.7(7) . .
C62 C63 C64 C65 177.0(7) . .
O21 C63 C64 C65 -0.2(11) . .
C60 C59 C64 C63 0.9(10) . .
C60 C59 C64 C65 -178.6(7) . .
C63 C64 C65 C81 127.0(8) . .
C59 C64 C65 C81 -53.5(9) . .
C63 C64 C65 C67 -101.8(8) . .
C59 C64 C65 C67 77.7(9) . .
C71 C66 C67 C68 0.7(9) . .
C71 C66 C67 C65 179.6(6) . .
C64 C65 C67 C68 79.1(8) . .
C81 C65 C67 C68 -151.8(7) . .
C64 C65 C67 C66 -99.8(8) . .
C81 C65 C67 C66 29.3(9) . .
C66 C67 C68 O22 -179.9(6) . .
C65 C67 C68 O22 1.2(9) . .
C66 C67 C68 C69 -1.6(10) . .
C65 C67 C68 C69 179.4(6) . .
C67 C68 C69 O23 179.4(6) . .
O22 C68 C69 O23 -2.2(10) . .
C67 C68 C69 C70 1.5(10) . .
O22 C68 C69 C70 179.8(6) . .
O23 C69 C70 O24 1.0(9) . .
C68 C69 C70 O24 179.0(6) . .
O23 C69 C70 C71 -178.3(6) . .
C68 C69 C70 C71 -0.3(10) . .
C67 C66 C71 C70 0.5(9) . .
C67 C66 C71 C72 179.1(6) . .
O24 C70 C71 C66 -179.9(5) . .
C69 C70 C71 C66 -0.6(9) . .
O24 C70 C71 C72 1.4(8) . .
C69 C70 C71 C72 -179.3(6) . .
C66 C71 C72 C85 -33.9(8) . .
C70 C71 C72 C85 144.7(6) . .
C66 C71 C72 C46 96.5(7) . .
C70 C71 C72 C46 -84.9(7) . .
C47 C46 C72 C71 107.3(7) . .
C45 C46 C72 C71 -73.4(8) . .
C47 C46 C72 C85 -120.7(7) . .
C45 C46 C72 C85 58.6(8) . .
C53 C51 C73 C74 55.7(13) . .
C50 C51 C73 C74 -170.4(10) . .
C51 C73 C74 C75 64.4(17) . .
C73 C74 C75 C76 174.9(17) . .
C73A C74A C75A C76A -161(3) . .
C57 C58 C77 C78 -165.1(10) . .
C60 C58 C77 C78 67.7(11) . .
C58 C77 C78 C79 -172.3(12) . .
C77 C78 C79 C80 74(2) . .
C64 C65 C81 C82 -63.3(9) . .
C67 C65 C81 C82 168.0(7) . .
C65 C81 C82 C83 -164.6(11) . .
C81 C82 C83 C84 -40(2) . .
C71 C72 C85 C86 -162.2(6) . .
C46 C72 C85 C86 68.2(8) . .
C72 C85 C86 C87 175.7(7) . .
C85 C86 C87 C88 -175.6(8) . .
